data_4323268
loop_
_publ_author_name
'Hiroyasu Sugiyama'
'Yuji Hayashi'
'Hiroyuki Kawaguchi'
'Kazuyuki Tatsumi'

_publ_section_title
;
 Synthesis of Alkynechalcogenolato Complexes of Titanocene(IV) and
 Samarocene(III) and Formation of a Ti2Ni Trinuclear Cluster
 [Cp2Ti(\m-SC\\tbCPh)2]2Ni
;
_journal_name_full 'Inorganic Chemistry'
_journal_page_first 6773
_journal_page_last 6779
_journal_paper_doi 10.1021/ic980901x
_journal_volume 37
_journal_year 1998
_chemical_formula_sum 'C66 H56 Ni S4 Ti2'
_chemical_formula_weight 1131.91
_space_group_IT_number 14
_symmetry_cell_setting monoclinic
_symmetry_Int_Tables_number 14
_symmetry_space_group_name_Hall '-P 2ybc'
_symmetry_space_group_name_H-M 'P 1 21/c 1'
_audit_creation_date 'Wed Sep 30 09:53:29 1998'
_audit_creation_method 'from TEXRAY.INF file'
_cell_angle_alpha 90
_cell_angle_beta 93.19(1)
_cell_angle_gamma 90
_cell_formula_units_Z 4
_cell_length_a 13.203(2)
_cell_length_b 16.596(9)
_cell_length_c 25.794(4)
_cell_measurement_reflns_used 25
_cell_measurement_temperature 296.2
_cell_measurement_theta_max 11.7
_cell_measurement_theta_min 3.4
_cell_volume 5643(3)
_computing_cell_refinement 'Rigaku/AFC Diffractometer Control'
_computing_data_collection 'Rigaku/AFC Diffractometer Control'
_computing_data_reduction teXsan
_computing_publication_material teXsan
_computing_structure_refinement teXsan
_computing_structure_solution SHELXS86
_diffrn_ambient_temperature 296.2
_diffrn_measurement_device_type 'Rigaku AFC7R'
_diffrn_measurement_method \w-2\q
_diffrn_orient_matrix_UB_11 -0.06412
_diffrn_orient_matrix_UB_12 -0.00391
_diffrn_orient_matrix_UB_13 0.01875
_diffrn_orient_matrix_UB_21 -0.04049
_diffrn_orient_matrix_UB_22 0.00313
_diffrn_orient_matrix_UB_23 -0.03388
_diffrn_orient_matrix_UB_31 0.00193
_diffrn_orient_matrix_UB_32 -0.06005
_diffrn_orient_matrix_UB_33 -0.00295
_diffrn_radiation_detector 'scintillation counter'
_diffrn_radiation_monochromator graphite
_diffrn_radiation_source 'Rigaku rotating anode'
_diffrn_radiation_type 'Mo K\a'
_diffrn_radiation_wavelength 0.7107
_diffrn_reflns_av_R_equivalents 0.017
_diffrn_reflns_av_sigmaI/netI 0.057
_diffrn_reflns_limit_h_max 14
_diffrn_reflns_limit_h_min 0
_diffrn_reflns_limit_k_max 0
_diffrn_reflns_limit_k_min -17
_diffrn_reflns_limit_l_max 27
_diffrn_reflns_limit_l_min -27
_diffrn_reflns_number 8100
_diffrn_reflns_reduction_process 'Lp corrections applied'
_diffrn_reflns_theta_max 22.51
_diffrn_reflns_theta_min 2.00
_diffrn_standards_decay_% -0.41
_diffrn_standards_interval_count 150
_diffrn_standards_number 3
_exptl_absorpt_coefficient_mu 0.795
_exptl_absorpt_correction_T_max 1.000
_exptl_absorpt_correction_T_min 0.871
_exptl_absorpt_correction_type psi-scan
_exptl_absorpt_process_details '(North, Phillips & Mathews, 1968)'
_exptl_crystal_colour black
_exptl_crystal_density_diffrn 1.332
_exptl_crystal_density_method 'not measured'
_exptl_crystal_description prismatic
_exptl_crystal_F_000 2352.00
_exptl_crystal_size_max 0.600
_exptl_crystal_size_mid 0.500
_exptl_crystal_size_min 0.250
_refine_diff_density_max 0.57
_refine_diff_density_min -0.36
_refine_ls_extinction_method none
_refine_ls_goodness_of_fit_ref 2.203
_refine_ls_hydrogen_treatment noref
_refine_ls_matrix_type full
_refine_ls_number_constraints 0
_refine_ls_number_parameters 588
_refine_ls_number_reflns 4478
_refine_ls_number_restraints 0
_refine_ls_R_factor_all 0.0434
_refine_ls_R_factor_gt 0.0434
_refine_ls_shift/su_max 0.0020
_refine_ls_shift/su_mean 0.0000
_refine_ls_structure_factor_coef F
_refine_ls_weighting_details 'w = 1/[\s^2^(Fo) + 0.00010|Fo|^2^]'
_refine_ls_weighting_scheme calc
_refine_ls_wR_factor_gt 0.0470
_refine_ls_wR_factor_ref 0.0470
_reflns_number_gt 4478
_reflns_number_total 7708
_reflns_threshold_expression >2.0sigma(I)
_cod_data_source_file ic980901x_3.cif
_cod_data_source_block '[Cp2Ti(SCCPh)2]2Ni.2(toluene)'
_cod_original_sg_symbol_H-M 'P 21/c '
_cod_original_formula_sum 'C66 H56 Ni S4 Ti2 '
_cod_database_code 4323268

loop_
_symmetry_equiv_pos_as_xyz
x,y,z
-x,1/2+y,1/2-z
-x,-y,-z
x,1/2-y,1/2+z

loop_
_atom_site_label
_atom_site_type_symbol
_atom_site_fract_x
_atom_site_fract_y
_atom_site_fract_z
_atom_site_U_iso_or_equiv
_atom_site_adp_type
_atom_site_occupancy
_atom_site_calc_flag
_atom_site_refinement_flags
_atom_site_disorder_assembly
_atom_site_disorder_group
Ni Ni 0.76623(5) 0.79451(4) 0.20643(3) 0.0424(2) Uani 1.00 d . . .
Ti(1) Ti 0.76821(8) 0.62688(6) 0.20642(5) 0.0478(3) Uani 1.00 d . . .
Ti(2) Ti 0.76455(8) 0.96293(6) 0.20697(5) 0.0508(3) Uani 1.00 d . . .
S(1) S 0.6321(1) 0.72432(9) 0.17616(6) 0.0500(5) Uani 1.00 d . . .
S(2) S 0.9022(1) 0.72605(9) 0.23656(6) 0.0483(5) Uani 1.00 d . . .
S(3) S 0.7132(1) 0.86188(10) 0.27362(6) 0.0513(5) Uani 1.00 d . . .
S(4) S 0.8164(1) 0.86444(10) 0.13960(6) 0.0532(5) Uani 1.00 d . . .
C(1) C 0.6209(4) 0.7436(4) 0.1118(3) 0.053(2) Uani 1.00 d . . .
C(2) C 0.6058(4) 0.7612(4) 0.0675(3) 0.060(2) Uani 1.00 d . . .
C(3) C 0.5875(5) 0.7852(5) 0.0138(3) 0.068(2) Uani 1.00 d . . .
C(4) C 0.6225(6) 0.7411(6) -0.0262(4) 0.102(3) Uani 1.00 d . . .
C(5) C 0.6041(8) 0.7660(8) -0.0777(4) 0.123(4) Uani 1.00 d . . .
C(6) C 0.5523(8) 0.8346(9) -0.0883(4) 0.141(5) Uani 1.00 d . . .
C(7) C 0.5160(8) 0.8775(7) -0.0489(4) 0.142(5) Uani 1.00 d . . .
C(8) C 0.5327(6) 0.8536(6) 0.0017(3) 0.108(4) Uani 1.00 d . . .
C(9) C 0.9116(4) 0.7469(4) 0.3008(3) 0.052(2) Uani 1.00 d . . .
C(10) C 0.9221(4) 0.7688(4) 0.3448(3) 0.060(2) Uani 1.00 d . . .
C(11) C 0.9364(5) 0.8007(5) 0.3972(2) 0.063(2) Uani 1.00 d . . .
C(12) C 0.8895(6) 0.7659(5) 0.4376(3) 0.094(3) Uani 1.00 d . . .
C(13) C 0.9068(8) 0.7949(7) 0.4877(4) 0.127(4) Uani 1.00 d . . .
C(14) C 0.9680(9) 0.8580(8) 0.4964(4) 0.132(5) Uani 1.00 d . . .
C(15) C 1.0151(7) 0.8966(6) 0.4574(4) 0.122(4) Uani 1.00 d . . .
C(16) C 0.9983(6) 0.8665(5) 0.4070(3) 0.084(3) Uani 1.00 d . . .
C(17) C 0.7935(5) 0.5828(5) 0.2931(3) 0.071(3) Uani 1.00 d . . .
C(18) C 0.7144(5) 0.6400(4) 0.2923(3) 0.067(2) Uani 1.00 d . . .
C(19) C 0.6320(5) 0.6089(5) 0.2630(3) 0.070(3) Uani 1.00 d . . .
C(20) C 0.6589(6) 0.5336(5) 0.2450(3) 0.081(3) Uani 1.00 d . . .
C(21) C 0.7579(6) 0.5171(4) 0.2646(3) 0.079(3) Uani 1.00 d . . .
C(22) C 0.8743(7) 0.5319(6) 0.1681(3) 0.093(3) Uani 1.00 d . . .
C(23) C 0.7775(6) 0.5197(4) 0.1456(3) 0.079(3) Uani 1.00 d . . .
C(24) C 0.7505(5) 0.5874(5) 0.1180(3) 0.074(3) Uani 1.00 d . . .
C(25) C 0.8291(7) 0.6420(5) 0.1223(3) 0.079(3) Uani 1.00 d . . .
C(26) C 0.9077(6) 0.6069(7) 0.1524(4) 0.094(3) Uani 1.00 d . . .
C(27) C 0.5885(5) 0.8441(4) 0.2780(2) 0.056(2) Uani 1.00 d . . .
C(28) C 0.5024(5) 0.8300(4) 0.2847(2) 0.058(2) Uani 1.00 d . . .
C(29) C 0.3971(4) 0.8130(3) 0.2943(3) 0.054(2) Uani 1.00 d . . .
C(30) C 0.3656(5) 0.8109(4) 0.3440(3) 0.073(3) Uani 1.00 d . . .
C(31) C 0.2646(7) 0.7977(5) 0.3530(4) 0.101(3) Uani 1.00 d . . .
C(32) C 0.1963(6) 0.7852(5) 0.3133(5) 0.098(4) Uani 1.00 d . . .
C(33) C 0.2237(6) 0.7863(5) 0.2644(4) 0.096(3) Uani 1.00 d . . .
C(34) C 0.3249(6) 0.8003(4) 0.2535(3) 0.082(3) Uani 1.00 d . . .
C(35) C 0.9423(5) 0.8494(4) 0.1358(2) 0.058(2) Uani 1.00 d . . .
C(36) C 1.0294(5) 0.8371(4) 0.1291(3) 0.066(2) Uani 1.00 d . . .
C(37) C 1.1357(5) 0.8217(5) 0.1224(3) 0.073(3) Uani 1.00 d . . .
C(38) C 1.1669(7) 0.7445(6) 0.1124(4) 0.119(4) Uani 1.00 d . . .
C(39) C 1.2705(9) 0.7298(9) 0.1065(5) 0.163(6) Uani 1.00 d . . .
C(40) C 1.3374(9) 0.790(1) 0.1100(5) 0.166(7) Uani 1.00 d . . .
C(41) C 1.3068(8) 0.8665(9) 0.1200(4) 0.138(5) Uani 1.00 d . . .
C(42) C 1.2050(6) 0.8834(5) 0.1257(3) 0.090(3) Uani 1.00 d . . .
C(43) C 0.9346(5) 1.0042(5) 0.2026(3) 0.075(3) Uani 1.00 d . . .
C(44) C 0.9322(5) 0.9465(4) 0.2417(4) 0.073(3) Uani 1.00 d . . .
C(45) C 0.8799(6) 0.9800(6) 0.2817(3) 0.081(3) Uani 1.00 d . . .
C(46) C 0.8440(5) 1.0560(5) 0.2660(4) 0.086(3) Uani 1.00 d . . .
C(47) C 0.8807(6) 1.0712(5) 0.2175(4) 0.087(3) Uani 1.00 d . . .
C(48) C 0.5952(5) 0.9477(5) 0.1738(4) 0.078(3) Uani 1.00 d . . .
C(49) C 0.5963(5) 1.0057(6) 0.2124(3) 0.076(3) Uani 1.00 d . . .
C(50) C 0.6504(6) 1.0726(5) 0.1965(4) 0.083(3) Uani 1.00 d . . .
C(51) C 0.6846(5) 1.0540(6) 0.1476(4) 0.091(3) Uani 1.00 d . . .
C(52) C 0.6464(6) 0.9788(6) 0.1338(3) 0.084(3) Uani 1.00 d . . .
C(53) C 0.8641(9) 0.1614(7) 0.0517(5) 0.159(4) Uiso 1.00 d . . .
C(54) C 0.7797(9) 0.1435(7) 0.0226(5) 0.158(4) Uiso 1.00 d . . .
C(55) C 0.7601(8) 0.0645(7) 0.0059(4) 0.141(4) Uiso 1.00 d . . .
C(56) C 0.8325(8) 0.0089(7) 0.0194(4) 0.130(3) Uiso 1.00 d . . .
C(57) C 0.9183(7) 0.0228(6) 0.0493(4) 0.123(3) Uiso 1.00 d . . .
C(58) C 0.9300(8) 0.1007(7) 0.0664(4) 0.141(4) Uiso 1.00 d . . .
C(59) C 0.812(1) -0.0706(9) -0.0007(5) 0.218(6) Uiso 1.00 d . . .
C(60) C 0.638(1) 0.098(1) 0.5219(7) 0.268(8) Uiso 1.00 d . . .
C(61) C 0.6315(10) 0.0584(8) 0.4795(5) 0.155(4) Uiso 1.00 d . . .
C(62) C 0.7214(9) 0.0073(8) 0.4743(5) 0.168(4) Uiso 1.00 d . . .
C(63) C 0.7067(10) -0.0244(7) 0.4247(6) 0.167(5) Uiso 1.00 d . . .
C(64) C 0.633(1) -0.013(1) 0.3907(7) 0.233(7) Uiso 1.00 d . . .
C(65) C 0.556(1) 0.0357(9) 0.3894(6) 0.198(6) Uiso 1.00 d . . .
C(66) C 0.5634(8) 0.0720(6) 0.4435(5) 0.130(3) Uiso 1.00 d . . .
H(1) H 0.6606 0.6921 -0.0189 0.1222 Uiso 1.00 calc . . .
H(2) H 0.6285 0.7339 -0.1059 0.1481 Uiso 1.00 calc . . .
H(3) H 0.5412 0.8531 -0.1238 0.1690 Uiso 1.00 calc . . .
H(4) H 0.4772 0.9261 -0.0565 0.1699 Uiso 1.00 calc . . .
H(5) H 0.5056 0.8854 0.0293 0.1298 Uiso 1.00 calc . . .
H(6) H 0.8439 0.7208 0.4311 0.1125 Uiso 1.00 calc . . .
H(7) H 0.8746 0.7693 0.5163 0.1523 Uiso 1.00 calc . . .
H(8) H 0.9796 0.8774 0.5317 0.1589 Uiso 1.00 calc . . .
H(9) H 1.0583 0.9430 0.4644 0.1460 Uiso 1.00 calc . . .
H(10) H 1.0307 0.8922 0.3785 0.1007 Uiso 1.00 calc . . .
H(11) H 0.8565 0.5854 0.3142 0.0849 Uiso 1.00 calc . . .
H(12) H 0.7146 0.6895 0.3123 0.0801 Uiso 1.00 calc . . .
H(13) H 0.5653 0.6333 0.2587 0.0841 Uiso 1.00 calc . . .
H(14) H 0.6139 0.4959 0.2265 0.0971 Uiso 1.00 calc . . .
H(15) H 0.7928 0.4660 0.2618 0.0952 Uiso 1.00 calc . . .
H(16) H 0.9155 0.4916 0.1866 0.1114 Uiso 1.00 calc . . .
H(17) H 0.7393 0.4698 0.1460 0.0946 Uiso 1.00 calc . . .
H(18) H 0.6895 0.5934 0.0956 0.0891 Uiso 1.00 calc . . .
H(19) H 0.8329 0.6922 0.1032 0.0947 Uiso 1.00 calc . . .
H(20) H 0.9756 0.6285 0.1584 0.1132 Uiso 1.00 calc . . .
H(21) H 0.4144 0.8187 0.3731 0.0870 Uiso 1.00 calc . . .
H(22) H 0.2430 0.7973 0.3883 0.1210 Uiso 1.00 calc . . .
H(23) H 0.1260 0.7752 0.3203 0.1178 Uiso 1.00 calc . . .
H(24) H 0.1733 0.7773 0.2362 0.1151 Uiso 1.00 calc . . .
H(25) H 0.3447 0.8012 0.2179 0.0988 Uiso 1.00 calc . . .
H(26) H 1.1181 0.7008 0.1094 0.1434 Uiso 1.00 calc . . .
H(27) H 1.2934 0.6754 0.0998 0.1957 Uiso 1.00 calc . . .
H(28) H 1.4085 0.7787 0.1054 0.1991 Uiso 1.00 calc . . .
H(29) H 1.3565 0.9096 0.1232 0.1654 Uiso 1.00 calc . . .
H(30) H 1.1831 0.9382 0.1318 0.1074 Uiso 1.00 calc . . .
H(31) H 0.9743 1.0007 0.1721 0.0900 Uiso 1.00 calc . . .
H(32) H 0.9701 0.8964 0.2434 0.0876 Uiso 1.00 calc . . .
H(33) H 0.8725 0.9559 0.3156 0.0972 Uiso 1.00 calc . . .
H(34) H 0.8098 1.0944 0.2873 0.1029 Uiso 1.00 calc . . .
H(35) H 0.8761 1.1222 0.1991 0.1040 Uiso 1.00 calc . . .
H(36) H 0.5562 0.8982 0.1731 0.0941 Uiso 1.00 calc . . .
H(37) H 0.5580 1.0032 0.2434 0.0915 Uiso 1.00 calc . . .
H(38) H 0.6561 1.1242 0.2141 0.0997 Uiso 1.00 calc . . .
H(39) H 0.7186 1.0908 0.1251 0.1092 Uiso 1.00 calc . . .
H(40) H 0.6521 0.9533 0.1003 0.1010 Uiso 1.00 calc . . .
H(41) H 0.8783 0.2166 0.0622 0.1911 Uiso 1.00 calc . . .
H(42) H 0.7316 0.1859 0.0130 0.1891 Uiso 1.00 calc . . .
H(43) H 0.6984 0.0502 -0.0142 0.1689 Uiso 1.00 calc . . .
H(44) H 0.9678 -0.0190 0.0580 0.1470 Uiso 1.00 calc . . .
H(45) H 0.9875 0.1134 0.0901 0.1688 Uiso 1.00 calc . . .
H(46) H 0.7487 -0.0902 0.0121 0.2623 Uiso 1.00 calc . . .
H(47) H 0.8062 -0.0686 -0.0383 0.2623 Uiso 1.00 calc . . .
H(48) H 0.8667 -0.1066 0.0105 0.2623 Uiso 1.00 calc . . .
H(49) H 0.6945 0.0787 0.5437 0.3216 Uiso 1.00 calc . . .
H(50) H 0.6476 0.1549 0.5143 0.3216 Uiso 1.00 calc . . .
H(51) H 0.5755 0.0917 0.5398 0.3216 Uiso 1.00 calc . . .
H(52) H 0.7773 -0.0021 0.4996 0.2010 Uiso 1.00 calc . . .
H(53) H 0.7596 -0.0604 0.4141 0.2001 Uiso 1.00 calc . . .
H(54) H 0.6366 -0.0463 0.3601 0.2791 Uiso 1.00 calc . . .
H(55) H 0.5055 0.0458 0.3611 0.2374 Uiso 1.00 calc . . .
H(56) H 0.5106 0.1098 0.4517 0.1554 Uiso 1.00 calc . . .

loop_
_atom_site_aniso_label
_atom_site_aniso_U_11
_atom_site_aniso_U_22
_atom_site_aniso_U_33
_atom_site_aniso_U_12
_atom_site_aniso_U_13
_atom_site_aniso_U_23
Ni 0.0345(4) 0.0505(4) 0.0422(4) 0.0021(4) 0.0018(3) 0.0016(5)
Ti(1) 0.0432(6) 0.0488(6) 0.0511(6) 0.0019(6) 0.0010(5) 0.0003(7)
Ti(2) 0.0376(6) 0.0503(7) 0.0642(7) 0.0027(6) 0.0014(5) 0.0024(7)
S(1) 0.0368(8) 0.060(1) 0.053(1) 0.0018(7) -0.0016(7) -0.0010(8)
S(2) 0.0386(8) 0.059(1) 0.0469(10) 0.0027(7) 0.0000(7) 0.0015(8)
S(3) 0.0438(9) 0.058(1) 0.052(1) 0.0027(8) 0.0068(7) -0.0034(8)
S(4) 0.0449(9) 0.063(1) 0.052(1) 0.0027(8) 0.0057(8) 0.0078(9)
C(1) 0.038(3) 0.063(4) 0.057(5) 0.006(3) -0.008(3) -0.006(4)
C(2) 0.045(4) 0.073(5) 0.062(5) 0.006(3) -0.011(3) -0.006(4)
C(3) 0.050(4) 0.098(6) 0.054(5) 0.002(4) -0.006(3) 0.004(5)
C(4) 0.084(6) 0.145(8) 0.076(6) 0.012(5) 0.000(5) -0.011(6)
C(5) 0.109(8) 0.21(1) 0.053(6) -0.005(8) 0.015(5) -0.012(7)
C(6) 0.096(8) 0.25(2) 0.071(7) 0.010(9) -0.019(6) 0.044(9)
C(7) 0.136(9) 0.19(1) 0.093(8) 0.062(8) -0.015(7) 0.048(9)
C(8) 0.103(7) 0.150(9) 0.071(6) 0.044(6) -0.001(5) 0.030(6)
C(9) 0.040(3) 0.068(4) 0.047(4) 0.003(3) 0.000(3) 0.002(4)
C(10) 0.046(4) 0.078(5) 0.055(5) 0.000(3) 0.000(3) 0.002(4)
C(11) 0.053(4) 0.084(5) 0.051(4) 0.000(4) 0.000(3) -0.001(4)
C(12) 0.093(6) 0.123(7) 0.066(6) -0.016(5) 0.016(5) -0.006(5)
C(13) 0.17(1) 0.153(10) 0.066(7) -0.021(8) 0.040(6) -0.016(7)
C(14) 0.15(1) 0.18(1) 0.067(7) -0.009(8) -0.001(6) -0.041(8)
C(15) 0.122(8) 0.128(9) 0.114(9) -0.026(6) 0.007(7) -0.059(7)
C(16) 0.087(6) 0.087(6) 0.078(6) -0.010(5) 0.007(4) -0.016(5)
C(17) 0.073(5) 0.078(6) 0.061(5) 0.004(4) -0.001(4) 0.031(4)
C(18) 0.072(5) 0.070(5) 0.060(4) -0.014(4) 0.020(4) 0.005(4)
C(19) 0.054(4) 0.077(6) 0.081(5) -0.009(4) 0.020(4) 0.023(5)
C(20) 0.085(6) 0.066(6) 0.091(6) -0.035(5) 0.000(5) 0.009(5)
C(21) 0.106(7) 0.052(5) 0.082(6) 0.001(5) 0.014(5) 0.015(4)
C(22) 0.091(7) 0.114(8) 0.072(6) 0.061(6) -0.014(5) -0.028(6)
C(23) 0.102(6) 0.053(5) 0.082(6) 0.006(5) 0.004(5) -0.024(4)
C(24) 0.071(5) 0.083(6) 0.067(5) 0.021(5) -0.013(4) -0.029(5)
C(25) 0.104(7) 0.082(6) 0.054(5) 0.014(5) 0.034(5) -0.008(4)
C(26) 0.059(5) 0.135(9) 0.091(7) -0.004(6) 0.022(5) -0.058(7)
C(27) 0.048(4) 0.068(5) 0.053(4) 0.000(3) 0.008(3) 0.000(3)
C(28) 0.057(4) 0.067(5) 0.052(4) 0.003(4) 0.012(3) 0.002(3)
C(29) 0.048(4) 0.041(4) 0.073(5) 0.003(3) 0.011(4) 0.007(3)
C(30) 0.060(4) 0.084(6) 0.074(5) -0.004(4) 0.018(4) -0.004(4)
C(31) 0.089(6) 0.096(6) 0.123(8) -0.017(6) 0.056(6) -0.017(6)
C(32) 0.055(5) 0.066(6) 0.18(1) -0.005(5) 0.029(6) -0.001(7)
C(33) 0.065(6) 0.082(6) 0.136(8) -0.013(5) -0.030(5) 0.019(7)
C(34) 0.077(5) 0.087(6) 0.082(6) -0.011(5) -0.005(4) 0.022(5)
C(35) 0.051(4) 0.065(5) 0.059(4) 0.001(3) 0.012(3) 0.005(4)
C(36) 0.057(4) 0.077(5) 0.066(5) 0.002(4) 0.018(4) 0.002(4)
C(37) 0.052(4) 0.110(7) 0.058(5) 0.011(4) 0.018(4) -0.008(4)
C(38) 0.090(7) 0.136(8) 0.134(8) 0.038(6) 0.026(6) -0.022(7)
C(39) 0.115(9) 0.23(2) 0.15(1) 0.09(1) 0.020(9) -0.04(1)
C(40) 0.063(7) 0.34(3) 0.096(8) 0.04(1) 0.021(6) 0.00(1)
C(41) 0.066(7) 0.27(2) 0.076(7) -0.029(9) 0.005(5) 0.024(9)
C(42) 0.064(5) 0.140(8) 0.065(5) -0.013(5) 0.013(4) 0.004(5)
C(43) 0.044(4) 0.077(6) 0.104(7) -0.019(4) 0.008(4) -0.007(5)
C(44) 0.046(4) 0.072(6) 0.098(7) 0.000(4) -0.016(4) -0.006(5)
C(45) 0.066(5) 0.098(7) 0.076(6) -0.031(5) -0.023(4) 0.000(5)
C(46) 0.059(5) 0.087(7) 0.112(8) -0.012(5) 0.003(5) -0.039(6)
C(47) 0.062(5) 0.055(5) 0.141(8) -0.014(4) -0.010(5) -0.003(6)
C(48) 0.043(4) 0.079(6) 0.110(7) -0.001(4) -0.024(5) 0.020(6)
C(49) 0.043(4) 0.095(7) 0.091(6) 0.029(4) 0.012(4) 0.017(6)
C(50) 0.068(5) 0.053(5) 0.125(8) 0.023(4) -0.016(5) -0.004(5)
C(51) 0.053(5) 0.099(7) 0.121(8) 0.010(5) -0.002(5) 0.059(6)
C(52) 0.067(5) 0.107(7) 0.076(6) 0.032(5) -0.021(5) 0.010(6)

loop_
_atom_type_symbol
_atom_type_description
_atom_type_scat_dispersion_real
_atom_type_scat_dispersion_imag
_atom_type_scat_source
C C 0.003 0.002
;International Tables for Crystallography
(1992, Vol. C, Tables 4.2.6.8 and 6.1.1.1)
;
H H 0.000 0.000
;International Tables for Crystallography
(1992, Vol. C, Table 6.1.1.2)
;
S S 0.125 0.123
;International Tables for Crystallography
(1992, Vol. C, Tables 4.2.6.8 and 6.1.1.1)
;
Ti Ti 0.278 0.446
;International Tables for Crystallography
(1992, Vol. C, Tables 4.2.6.8 and 6.1.1.1)
;
Ni Ni 0.339 1.112
;International Tables for Crystallography
(1992, Vol. C, Tables 4.2.6.8 and 6.1.1.1)
;

loop_
_geom_angle_atom_site_label_1
_geom_angle_atom_site_label_2
_geom_angle_atom_site_label_3
_geom_angle
_geom_angle_site_symmetry_1
_geom_angle_site_symmetry_2
_geom_angle_site_symmetry_3
_geom_angle_publ_flag
Ti(1) Ni Ti(2) 179.71(5) 1_555 1_555 1_555 yes
Ti(1) Ni S(1) 58.92(5) 1_555 1_555 1_555 yes
Ti(1) Ni S(2) 58.84(5) 1_555 1_555 1_555 yes
Ti(1) Ni S(3) 120.64(6) 1_555 1_555 1_555 yes
Ti(1) Ni S(4) 121.46(6) 1_555 1_555 1_555 yes
Ti(2) Ni S(1) 121.26(6) 1_555 1_555 1_555 yes
Ti(2) Ni S(2) 120.99(6) 1_555 1_555 1_555 yes
Ti(2) Ni S(3) 59.13(5) 1_555 1_555 1_555 yes
Ti(2) Ni S(4) 58.77(5) 1_555 1_555 1_555 yes
S(1) Ni S(2) 117.75(6) 1_555 1_555 1_555 yes
S(1) Ni S(3) 105.05(6) 1_555 1_555 1_555 yes
S(1) Ni S(4) 105.57(6) 1_555 1_555 1_555 yes
S(2) Ni S(3) 105.58(6) 1_555 1_555 1_555 yes
S(2) Ni S(4) 105.64(6) 1_555 1_555 1_555 yes
S(3) Ni S(4) 117.90(6) 1_555 1_555 1_555 yes
Ni Ti(1) S(1) 49.39(4) 1_555 1_555 1_555 yes
Ni Ti(1) S(2) 49.47(4) 1_555 1_555 1_555 yes
Ni Ti(1) C(17) 108.1(2) 1_555 1_555 1_555 yes
Ni Ti(1) C(18) 84.5(2) 1_555 1_555 1_555 yes
Ni Ti(1) C(19) 96.7(2) 1_555 1_555 1_555 yes
Ni Ti(1) C(20) 130.3(2) 1_555 1_555 1_555 yes
Ni Ti(1) C(21) 140.2(2) 1_555 1_555 1_555 yes
Ni Ti(1) C(22) 132.3(3) 1_555 1_555 1_555 yes
Ni Ti(1) C(23) 138.5(2) 1_555 1_555 1_555 yes
Ni Ti(1) C(24) 106.0(2) 1_555 1_555 1_555 yes
Ni Ti(1) C(25) 84.2(2) 1_555 1_555 1_555 yes
Ni Ti(1) C(26) 98.4(3) 1_555 1_555 1_555 yes
S(1) Ti(1) S(2) 98.86(6) 1_555 1_555 1_555 yes
S(1) Ti(1) C(17) 123.8(2) 1_555 1_555 1_555 yes
S(1) Ti(1) C(18) 89.1(2) 1_555 1_555 1_555 yes
S(1) Ti(1) C(19) 73.8(2) 1_555 1_555 1_555 yes
S(1) Ti(1) C(20) 96.3(2) 1_555 1_555 1_555 yes
S(1) Ti(1) C(21) 128.8(2) 1_555 1_555 1_555 yes
S(1) Ti(1) C(22) 137.0(2) 1_555 1_555 1_555 yes
S(1) Ti(1) C(23) 109.8(2) 1_555 1_555 1_555 yes
S(1) Ti(1) C(24) 81.3(2) 1_555 1_555 1_555 yes
S(1) Ti(1) C(25) 85.5(2) 1_555 1_555 1_555 yes
S(1) Ti(1) C(26) 118.0(3) 1_555 1_555 1_555 yes
S(2) Ti(1) C(17) 81.4(2) 1_555 1_555 1_555 yes
S(2) Ti(1) C(18) 83.9(2) 1_555 1_555 1_555 yes
S(2) Ti(1) C(19) 115.7(2) 1_555 1_555 1_555 yes
S(2) Ti(1) C(20) 137.2(2) 1_555 1_555 1_555 yes
S(2) Ti(1) C(21) 111.9(2) 1_555 1_555 1_555 yes
S(2) Ti(1) C(22) 98.2(3) 1_555 1_555 1_555 yes
S(2) Ti(1) C(23) 129.3(2) 1_555 1_555 1_555 yes
S(2) Ti(1) C(24) 120.6(2) 1_555 1_555 1_555 yes
S(2) Ti(1) C(25) 86.9(2) 1_555 1_555 1_555 yes
S(2) Ti(1) C(26) 73.7(2) 1_555 1_555 1_555 yes
C(17) Ti(1) C(18) 34.7(2) 1_555 1_555 1_555 yes
C(17) Ti(1) C(19) 57.0(2) 1_555 1_555 1_555 yes
C(17) Ti(1) C(20) 57.1(2) 1_555 1_555 1_555 yes
C(17) Ti(1) C(21) 34.0(2) 1_555 1_555 1_555 yes
C(17) Ti(1) C(22) 97.7(3) 1_555 1_555 1_555 yes
C(17) Ti(1) C(23) 112.5(3) 1_555 1_555 1_555 yes
C(17) Ti(1) C(24) 145.8(3) 1_555 1_555 1_555 yes
C(17) Ti(1) C(25) 149.8(3) 1_555 1_555 1_555 yes
C(17) Ti(1) C(26) 115.9(3) 1_555 1_555 1_555 yes
C(18) Ti(1) C(19) 33.9(2) 1_555 1_555 1_555 yes
C(18) Ti(1) C(20) 56.5(2) 1_555 1_555 1_555 yes
C(18) Ti(1) C(21) 56.5(2) 1_555 1_555 1_555 yes
C(18) Ti(1) C(22) 131.8(3) 1_555 1_555 1_555 yes
C(18) Ti(1) C(23) 135.5(2) 1_555 1_555 1_555 yes
C(18) Ti(1) C(24) 154.7(3) 1_555 1_555 1_555 yes
C(18) Ti(1) C(25) 168.4(2) 1_555 1_555 1_555 yes
C(18) Ti(1) C(26) 146.7(3) 1_555 1_555 1_555 yes
C(19) Ti(1) C(20) 33.8(2) 1_555 1_555 1_555 yes
C(19) Ti(1) C(21) 56.4(2) 1_555 1_555 1_555 yes
C(19) Ti(1) C(22) 130.9(3) 1_555 1_555 1_555 yes
C(19) Ti(1) C(23) 112.1(3) 1_555 1_555 1_555 yes
C(19) Ti(1) C(24) 120.9(3) 1_555 1_555 1_555 yes
C(19) Ti(1) C(25) 151.1(3) 1_555 1_555 1_555 yes
C(19) Ti(1) C(26) 164.8(3) 1_555 1_555 1_555 yes
C(20) Ti(1) C(21) 34.4(2) 1_555 1_555 1_555 yes
C(20) Ti(1) C(22) 97.4(3) 1_555 1_555 1_555 yes
C(20) Ti(1) C(23) 81.0(3) 1_555 1_555 1_555 yes
C(20) Ti(1) C(24) 101.1(3) 1_555 1_555 1_555 yes
C(20) Ti(1) C(25) 134.3(3) 1_555 1_555 1_555 yes
C(20) Ti(1) C(26) 131.2(3) 1_555 1_555 1_555 yes
C(21) Ti(1) C(22) 78.9(3) 1_555 1_555 1_555 yes
C(21) Ti(1) C(23) 81.4(3) 1_555 1_555 1_555 yes
C(21) Ti(1) C(24) 113.0(3) 1_555 1_555 1_555 yes
C(21) Ti(1) C(25) 134.1(3) 1_555 1_555 1_555 yes
C(21) Ti(1) C(26) 109.6(3) 1_555 1_555 1_555 yes
C(22) Ti(1) C(23) 34.1(2) 1_555 1_555 1_555 yes
C(22) Ti(1) C(24) 56.1(2) 1_555 1_555 1_555 yes
C(22) Ti(1) C(25) 56.5(3) 1_555 1_555 1_555 yes
C(22) Ti(1) C(26) 33.9(3) 1_555 1_555 1_555 yes
C(23) Ti(1) C(24) 33.4(2) 1_555 1_555 1_555 yes
C(23) Ti(1) C(25) 56.1(3) 1_555 1_555 1_555 yes
C(23) Ti(1) C(26) 56.1(3) 1_555 1_555 1_555 yes
C(24) Ti(1) C(25) 33.8(2) 1_555 1_555 1_555 yes
C(24) Ti(1) C(26) 55.9(3) 1_555 1_555 1_555 yes
C(25) Ti(1) C(26) 33.9(3) 1_555 1_555 1_555 yes
Ni Ti(2) S(3) 48.76(4) 1_555 1_555 1_555 yes
Ni Ti(2) S(4) 48.88(4) 1_555 1_555 1_555 yes
Ni Ti(2) C(43) 106.4(2) 1_555 1_555 1_555 yes
Ni Ti(2) C(44) 83.0(2) 1_555 1_555 1_555 yes
Ni Ti(2) C(45) 96.7(2) 1_555 1_555 1_555 yes
Ni Ti(2) C(46) 130.6(3) 1_555 1_555 1_555 yes
Ni Ti(2) C(47) 139.0(2) 1_555 1_555 1_555 yes
Ni Ti(2) C(48) 84.2(2) 1_555 1_555 1_555 yes
Ni Ti(2) C(49) 108.1(2) 1_555 1_555 1_555 yes
Ni Ti(2) C(50) 140.6(2) 1_555 1_555 1_555 yes
Ni Ti(2) C(51) 129.9(3) 1_555 1_555 1_555 yes
Ni Ti(2) C(52) 96.4(2) 1_555 1_555 1_555 yes
S(3) Ti(2) S(4) 97.64(6) 1_555 1_555 1_555 yes
S(3) Ti(2) C(43) 121.3(2) 1_555 1_555 1_555 yes
S(3) Ti(2) C(44) 86.9(2) 1_555 1_555 1_555 yes
S(3) Ti(2) C(45) 73.4(2) 1_555 1_555 1_555 yes
S(3) Ti(2) C(46) 97.0(3) 1_555 1_555 1_555 yes
S(3) Ti(2) C(47) 128.6(2) 1_555 1_555 1_555 yes
S(3) Ti(2) C(48) 83.7(2) 1_555 1_555 1_555 yes
S(3) Ti(2) C(49) 82.5(2) 1_555 1_555 1_555 yes
S(3) Ti(2) C(50) 113.3(3) 1_555 1_555 1_555 yes
S(3) Ti(2) C(51) 137.8(2) 1_555 1_555 1_555 yes
S(3) Ti(2) C(52) 115.0(3) 1_555 1_555 1_555 yes
S(4) Ti(2) C(43) 81.9(2) 1_555 1_555 1_555 yes
S(4) Ti(2) C(44) 84.4(2) 1_555 1_555 1_555 yes
S(4) Ti(2) C(45) 116.5(3) 1_555 1_555 1_555 yes
S(4) Ti(2) C(46) 137.8(2) 1_555 1_555 1_555 yes
S(4) Ti(2) C(47) 112.0(3) 1_555 1_555 1_555 yes
S(4) Ti(2) C(48) 88.2(3) 1_555 1_555 1_555 yes
S(4) Ti(2) C(49) 122.4(2) 1_555 1_555 1_555 yes
S(4) Ti(2) C(50) 128.2(2) 1_555 1_555 1_555 yes
S(4) Ti(2) C(51) 95.6(3) 1_555 1_555 1_555 yes
S(4) Ti(2) C(52) 73.5(2) 1_555 1_555 1_555 yes
C(43) Ti(2) C(44) 34.4(2) 1_555 1_555 1_555 yes
C(43) Ti(2) C(45) 56.1(3) 1_555 1_555 1_555 yes
C(43) Ti(2) C(46) 56.8(3) 1_555 1_555 1_555 yes
C(43) Ti(2) C(47) 34.1(2) 1_555 1_555 1_555 yes
C(43) Ti(2) C(48) 154.0(3) 1_555 1_555 1_555 yes
C(43) Ti(2) C(49) 145.5(3) 1_555 1_555 1_555 yes
C(43) Ti(2) C(50) 111.9(3) 1_555 1_555 1_555 yes
C(43) Ti(2) C(51) 100.1(3) 1_555 1_555 1_555 yes
C(43) Ti(2) C(52) 120.7(3) 1_555 1_555 1_555 yes
C(44) Ti(2) C(45) 33.9(2) 1_555 1_555 1_555 yes
C(44) Ti(2) C(46) 57.2(3) 1_555 1_555 1_555 yes
C(44) Ti(2) C(47) 57.0(3) 1_555 1_555 1_555 yes
C(44) Ti(2) C(48) 167.2(2) 1_555 1_555 1_555 yes
C(44) Ti(2) C(49) 152.3(3) 1_555 1_555 1_555 yes
C(44) Ti(2) C(50) 135.2(3) 1_555 1_555 1_555 yes
C(44) Ti(2) C(51) 134.3(3) 1_555 1_555 1_555 yes
C(44) Ti(2) C(52) 150.4(3) 1_555 1_555 1_555 yes
C(45) Ti(2) C(46) 34.1(2) 1_555 1_555 1_555 yes
C(45) Ti(2) C(47) 56.1(3) 1_555 1_555 1_555 yes
C(45) Ti(2) C(48) 147.8(4) 1_555 1_555 1_555 yes
C(45) Ti(2) C(49) 118.4(3) 1_555 1_555 1_555 yes
C(45) Ti(2) C(50) 111.8(3) 1_555 1_555 1_555 yes
C(45) Ti(2) C(51) 133.2(3) 1_555 1_555 1_555 yes
C(45) Ti(2) C(52) 166.9(3) 1_555 1_555 1_555 yes
C(46) Ti(2) C(47) 34.1(2) 1_555 1_555 1_555 yes
C(46) Ti(2) C(48) 132.7(3) 1_555 1_555 1_555 yes
C(46) Ti(2) C(49) 98.7(3) 1_555 1_555 1_555 yes
C(46) Ti(2) C(50) 80.1(3) 1_555 1_555 1_555 yes
C(46) Ti(2) C(51) 99.5(4) 1_555 1_555 1_555 yes
C(46) Ti(2) C(52) 132.8(3) 1_555 1_555 1_555 yes
C(47) Ti(2) C(48) 135.8(3) 1_555 1_555 1_555 yes
C(47) Ti(2) C(49) 111.9(3) 1_555 1_555 1_555 yes
C(47) Ti(2) C(50) 80.4(3) 1_555 1_555 1_555 yes
C(47) Ti(2) C(51) 81.5(3) 1_555 1_555 1_555 yes
C(47) Ti(2) C(52) 113.3(3) 1_555 1_555 1_555 yes
C(48) Ti(2) C(49) 34.2(2) 1_555 1_555 1_555 yes
C(48) Ti(2) C(50) 57.2(3) 1_555 1_555 1_555 yes
C(48) Ti(2) C(51) 56.9(3) 1_555 1_555 1_555 yes
C(48) Ti(2) C(52) 33.4(2) 1_555 1_555 1_555 yes
C(49) Ti(2) C(50) 34.4(2) 1_555 1_555 1_555 yes
C(49) Ti(2) C(51) 56.9(3) 1_555 1_555 1_555 yes
C(49) Ti(2) C(52) 55.7(3) 1_555 1_555 1_555 yes
C(50) Ti(2) C(51) 34.4(3) 1_555 1_555 1_555 yes
C(50) Ti(2) C(52) 56.2(3) 1_555 1_555 1_555 yes
C(51) Ti(2) C(52) 33.9(3) 1_555 1_555 1_555 yes
Ni S(1) Ti(1) 71.69(5) 1_555 1_555 1_555 yes
Ni S(1) C(1) 105.7(2) 1_555 1_555 1_555 yes
Ti(1) S(1) C(1) 116.7(2) 1_555 1_555 1_555 yes
Ni S(2) Ti(1) 71.69(5) 1_555 1_555 1_555 yes
Ni S(2) C(9) 104.6(2) 1_555 1_555 1_555 yes
Ti(1) S(2) C(9) 116.8(2) 1_555 1_555 1_555 yes
Ni S(3) Ti(2) 72.11(5) 1_555 1_555 1_555 yes
Ni S(3) C(27) 108.5(2) 1_555 1_555 1_555 yes
Ti(2) S(3) C(27) 117.6(2) 1_555 1_555 1_555 yes
Ni S(4) Ti(2) 72.35(5) 1_555 1_555 1_555 yes
Ni S(4) C(35) 107.8(2) 1_555 1_555 1_555 yes
Ti(2) S(4) C(35) 116.3(2) 1_555 1_555 1_555 yes
S(1) C(1) C(2) 174.3(6) 1_555 1_555 1_555 yes
C(1) C(2) C(3) 178.3(8) 1_555 1_555 1_555 yes
C(2) C(3) C(4) 122.0(8) 1_555 1_555 1_555 yes
C(2) C(3) C(8) 120.2(7) 1_555 1_555 1_555 yes
C(4) C(3) C(8) 117.8(7) 1_555 1_555 1_555 yes
C(3) C(4) C(5) 120.7(9) 1_555 1_555 1_555 yes
C(3) C(4) H(1) 119.6(9) 1_555 1_555 1_555 no
C(5) C(4) H(1) 119(1) 1_555 1_555 1_555 no
C(4) C(5) C(6) 120.0(10) 1_555 1_555 1_555 yes
C(4) C(5) H(2) 119(1) 1_555 1_555 1_555 no
C(6) C(5) H(2) 119(1) 1_555 1_555 1_555 no
C(5) C(6) C(7) 119(1) 1_555 1_555 1_555 yes
C(5) C(6) H(3) 120(1) 1_555 1_555 1_555 no
C(7) C(6) H(3) 120(1) 1_555 1_555 1_555 no
C(6) C(7) C(8) 121(1) 1_555 1_555 1_555 yes
C(6) C(7) H(4) 119(1) 1_555 1_555 1_555 no
C(8) C(7) H(4) 119(1) 1_555 1_555 1_555 no
C(3) C(8) C(7) 120.7(9) 1_555 1_555 1_555 yes
C(3) C(8) H(5) 119.6(8) 1_555 1_555 1_555 no
C(7) C(8) H(5) 119.6(10) 1_555 1_555 1_555 no
S(2) C(9) C(10) 173.5(6) 1_555 1_555 1_555 yes
C(9) C(10) C(11) 176.3(7) 1_555 1_555 1_555 yes
C(10) C(11) C(12) 120.9(7) 1_555 1_555 1_555 yes
C(10) C(11) C(16) 120.2(6) 1_555 1_555 1_555 yes
C(12) C(11) C(16) 118.9(7) 1_555 1_555 1_555 yes
C(11) C(12) C(13) 120.3(8) 1_555 1_555 1_555 yes
C(11) C(12) H(6) 119.8(8) 1_555 1_555 1_555 no
C(13) C(12) H(6) 119.8(9) 1_555 1_555 1_555 no
C(12) C(13) C(14) 119.9(9) 1_555 1_555 1_555 yes
C(12) C(13) H(7) 120(1) 1_555 1_555 1_555 no
C(14) C(13) H(7) 120(1) 1_555 1_555 1_555 no
C(13) C(14) C(15) 122.4(10) 1_555 1_555 1_555 yes
C(13) C(14) H(8) 118(1) 1_555 1_555 1_555 no
C(15) C(14) H(8) 118(1) 1_555 1_555 1_555 no
C(14) C(15) C(16) 117.5(9) 1_555 1_555 1_555 yes
C(14) C(15) H(9) 121(1) 1_555 1_555 1_555 no
C(16) C(15) H(9) 121(1) 1_555 1_555 1_555 no
C(11) C(16) C(15) 121.0(8) 1_555 1_555 1_555 yes
C(11) C(16) H(10) 119.5(8) 1_555 1_555 1_555 no
C(15) C(16) H(10) 119.5(9) 1_555 1_555 1_555 no
Ti(1) C(17) C(18) 73.2(4) 1_555 1_555 1_555 yes
Ti(1) C(17) C(21) 73.4(4) 1_555 1_555 1_555 yes
Ti(1) C(17) H(11) 126.1(5) 1_555 1_555 1_555 no
C(18) C(17) C(21) 107.1(6) 1_555 1_555 1_555 yes
C(18) C(17) H(11) 126.1(8) 1_555 1_555 1_555 no
C(21) C(17) H(11) 126.1(8) 1_555 1_555 1_555 no
Ti(1) C(18) C(17) 72.1(4) 1_555 1_555 1_555 yes
Ti(1) C(18) C(19) 74.0(4) 1_555 1_555 1_555 yes
Ti(1) C(18) H(12) 125.6(5) 1_555 1_555 1_555 no
C(17) C(18) C(19) 108.3(7) 1_555 1_555 1_555 yes
C(17) C(18) H(12) 125.6(8) 1_555 1_555 1_555 no
C(19) C(18) H(12) 125.6(8) 1_555 1_555 1_555 no
Ti(1) C(19) C(18) 72.1(4) 1_555 1_555 1_555 yes
Ti(1) C(19) C(20) 72.1(4) 1_555 1_555 1_555 yes
Ti(1) C(19) H(13) 125.9(5) 1_555 1_555 1_555 no
C(18) C(19) C(20) 108.0(7) 1_555 1_555 1_555 yes
C(18) C(19) H(13) 125.9(8) 1_555 1_555 1_555 no
C(20) C(19) H(13) 125.9(8) 1_555 1_555 1_555 no
Ti(1) C(20) C(19) 74.1(4) 1_555 1_555 1_555 yes
Ti(1) C(20) C(21) 72.7(4) 1_555 1_555 1_555 yes
Ti(1) C(20) H(14) 125.8(6) 1_555 1_555 1_555 no
C(19) C(20) C(21) 107.8(7) 1_555 1_555 1_555 yes
C(19) C(20) H(14) 125.8(9) 1_555 1_555 1_555 no
C(21) C(20) H(14) 125.8(9) 1_555 1_555 1_555 no
Ti(1) C(21) C(17) 72.6(4) 1_555 1_555 1_555 yes
Ti(1) C(21) C(20) 72.9(4) 1_555 1_555 1_555 yes
Ti(1) C(21) H(15) 125.5(6) 1_555 1_555 1_555 no
C(17) C(21) C(20) 108.7(7) 1_555 1_555 1_555 yes
C(17) C(21) H(15) 125.5(9) 1_555 1_555 1_555 no
C(20) C(21) H(15) 125.5(9) 1_555 1_555 1_555 no
Ti(1) C(22) C(23) 73.6(4) 1_555 1_555 1_555 yes
Ti(1) C(22) C(26) 74.3(4) 1_555 1_555 1_555 yes
Ti(1) C(22) H(16) 125.7(6) 1_555 1_555 1_555 no
C(23) C(22) C(26) 107.9(7) 1_555 1_555 1_555 yes
C(23) C(22) H(16) 125(1) 1_555 1_555 1_555 no
C(26) C(22) H(16) 125(1) 1_555 1_555 1_555 no
Ti(1) C(23) C(22) 72.3(4) 1_555 1_555 1_555 yes
Ti(1) C(23) C(24) 73.0(4) 1_555 1_555 1_555 yes
Ti(1) C(23) H(17) 125.9(6) 1_555 1_555 1_555 no
C(22) C(23) C(24) 107.8(7) 1_555 1_555 1_555 yes
C(22) C(23) H(17) 125.9(10) 1_555 1_555 1_555 no
C(24) C(23) H(17) 125.9(9) 1_555 1_555 1_555 no
Ti(1) C(24) C(23) 73.5(4) 1_555 1_555 1_555 yes
Ti(1) C(24) C(25) 73.0(4) 1_555 1_555 1_555 yes
Ti(1) C(24) H(18) 125.3(5) 1_555 1_555 1_555 no
C(23) C(24) C(25) 109.0(7) 1_555 1_555 1_555 yes
C(23) C(24) H(18) 125.3(9) 1_555 1_555 1_555 no
C(25) C(24) H(18) 125.3(10) 1_555 1_555 1_555 no
Ti(1) C(25) C(24) 73.2(4) 1_555 1_555 1_555 yes
Ti(1) C(25) C(26) 74.0(4) 1_555 1_555 1_555 yes
Ti(1) C(25) H(19) 125.8(5) 1_555 1_555 1_555 no
C(24) C(25) C(26) 107.8(7) 1_555 1_555 1_555 yes
C(24) C(25) H(19) 125.8(10) 1_555 1_555 1_555 no
C(26) C(25) H(19) 125(1) 1_555 1_555 1_555 no
Ti(1) C(26) C(22) 71.8(4) 1_555 1_555 1_555 yes
Ti(1) C(26) C(25) 72.1(4) 1_555 1_555 1_555 yes
Ti(1) C(26) H(20) 126.1(6) 1_555 1_555 1_555 no
C(22) C(26) C(25) 107.5(7) 1_555 1_555 1_555 yes
C(22) C(26) H(20) 126(1) 1_555 1_555 1_555 no
C(25) C(26) H(20) 126(1) 1_555 1_555 1_555 no
S(3) C(27) C(28) 175.2(6) 1_555 1_555 1_555 yes
C(27) C(28) C(29) 178.6(7) 1_555 1_555 1_555 yes
C(28) C(29) C(30) 120.5(6) 1_555 1_555 1_555 yes
C(28) C(29) C(34) 121.4(6) 1_555 1_555 1_555 yes
C(30) C(29) C(34) 118.1(6) 1_555 1_555 1_555 yes
C(29) C(30) C(31) 120.4(7) 1_555 1_555 1_555 yes
C(29) C(30) H(21) 119.8(6) 1_555 1_555 1_555 no
C(31) C(30) H(21) 119.8(8) 1_555 1_555 1_555 no
C(30) C(31) C(32) 120.6(8) 1_555 1_555 1_555 yes
C(30) C(31) H(22) 119.7(10) 1_555 1_555 1_555 no
C(32) C(31) H(22) 119.7(10) 1_555 1_555 1_555 no
C(31) C(32) C(33) 121.0(8) 1_555 1_555 1_555 yes
C(31) C(32) H(23) 119(1) 1_555 1_555 1_555 no
C(33) C(32) H(23) 119(1) 1_555 1_555 1_555 no
C(32) C(33) C(34) 120.3(8) 1_555 1_555 1_555 yes
C(32) C(33) H(24) 119(1) 1_555 1_555 1_555 no
C(34) C(33) H(24) 119(1) 1_555 1_555 1_555 no
C(29) C(34) C(33) 119.6(7) 1_555 1_555 1_555 yes
C(29) C(34) H(25) 120.2(7) 1_555 1_555 1_555 no
C(33) C(34) H(25) 120.2(8) 1_555 1_555 1_555 no
S(4) C(35) C(36) 174.8(6) 1_555 1_555 1_555 yes
C(35) C(36) C(37) 178.5(7) 1_555 1_555 1_555 yes
C(36) C(37) C(38) 119.4(7) 1_555 1_555 1_555 yes
C(36) C(37) C(42) 120.6(7) 1_555 1_555 1_555 yes
C(38) C(37) C(42) 120.1(7) 1_555 1_555 1_555 yes
C(37) C(38) C(39) 119.0(10) 1_555 1_555 1_555 yes
C(37) C(38) H(26) 120.5(8) 1_555 1_555 1_555 no
C(39) C(38) H(26) 120(1) 1_555 1_555 1_555 no
C(38) C(39) C(40) 120(1) 1_555 1_555 1_555 yes
C(38) C(39) H(27) 119(1) 1_555 1_555 1_555 no
C(40) C(39) H(27) 119(1) 1_555 1_555 1_555 no
C(39) C(40) C(41) 120(1) 1_555 1_555 1_555 yes
C(39) C(40) H(28) 119(1) 1_555 1_555 1_555 no
C(41) C(40) H(28) 119(1) 1_555 1_555 1_555 no
C(40) C(41) C(42) 120(1) 1_555 1_555 1_555 yes
C(40) C(41) H(29) 119(1) 1_555 1_555 1_555 no
C(42) C(41) H(29) 119(1) 1_555 1_555 1_555 no
C(37) C(42) C(41) 119.3(9) 1_555 1_555 1_555 yes
C(37) C(42) H(30) 120.3(7) 1_555 1_555 1_555 no
C(41) C(42) H(30) 120(1) 1_555 1_555 1_555 no
Ti(2) C(43) C(44) 72.8(4) 1_555 1_555 1_555 yes
Ti(2) C(43) C(47) 73.4(4) 1_555 1_555 1_555 yes
Ti(2) C(43) H(31) 125.6(5) 1_555 1_555 1_555 no
C(44) C(43) C(47) 108.5(7) 1_555 1_555 1_555 yes
C(44) C(43) H(31) 125.6(9) 1_555 1_555 1_555 no
C(47) C(43) H(31) 125.6(10) 1_555 1_555 1_555 no
Ti(2) C(44) C(43) 72.8(4) 1_555 1_555 1_555 yes
Ti(2) C(44) C(45) 75.0(4) 1_555 1_555 1_555 yes
Ti(2) C(44) H(32) 126.0(5) 1_555 1_555 1_555 no
C(43) C(44) C(45) 107.2(7) 1_555 1_555 1_555 yes
C(43) C(44) H(32) 126.0(9) 1_555 1_555 1_555 no
C(45) C(44) H(32) 126.0(10) 1_555 1_555 1_555 no
Ti(2) C(45) C(44) 71.1(4) 1_555 1_555 1_555 yes
Ti(2) C(45) C(46) 71.6(4) 1_555 1_555 1_555 yes
Ti(2) C(45) H(33) 125.6(5) 1_555 1_555 1_555 no
C(44) C(45) C(46) 108.7(7) 1_555 1_555 1_555 yes
C(44) C(45) H(33) 125(1) 1_555 1_555 1_555 no
C(46) C(45) H(33) 125(1) 1_555 1_555 1_555 no
Ti(2) C(46) C(45) 74.3(4) 1_555 1_555 1_555 yes
Ti(2) C(46) C(47) 72.8(4) 1_555 1_555 1_555 yes
Ti(2) C(46) H(34) 126.1(5) 1_555 1_555 1_555 no
C(45) C(46) C(47) 107.2(7) 1_555 1_555 1_555 yes
C(45) C(46) H(34) 126(1) 1_555 1_555 1_555 no
C(47) C(46) H(34) 126(1) 1_555 1_555 1_555 no
Ti(2) C(47) C(43) 72.5(4) 1_555 1_555 1_555 yes
Ti(2) C(47) C(46) 73.1(4) 1_555 1_555 1_555 yes
Ti(2) C(47) H(35) 125.7(6) 1_555 1_555 1_555 no
C(43) C(47) C(46) 108.3(8) 1_555 1_555 1_555 yes
C(43) C(47) H(35) 125(1) 1_555 1_555 1_555 no
C(46) C(47) H(35) 125(1) 1_555 1_555 1_555 no
Ti(2) C(48) C(49) 72.2(4) 1_555 1_555 1_555 yes
Ti(2) C(48) C(52) 74.6(4) 1_555 1_555 1_555 yes
Ti(2) C(48) H(36) 126.1(5) 1_555 1_555 1_555 no
C(49) C(48) C(52) 107.2(7) 1_555 1_555 1_555 yes
C(49) C(48) H(36) 126(1) 1_555 1_555 1_555 no
C(52) C(48) H(36) 126(1) 1_555 1_555 1_555 no
Ti(2) C(49) C(48) 73.6(4) 1_555 1_555 1_555 yes
Ti(2) C(49) C(50) 73.8(4) 1_555 1_555 1_555 yes
Ti(2) C(49) H(37) 125.2(5) 1_555 1_555 1_555 no
C(48) C(49) C(50) 109.1(7) 1_555 1_555 1_555 yes
C(48) C(49) H(37) 125(1) 1_555 1_555 1_555 no
C(50) C(49) H(37) 125(1) 1_555 1_555 1_555 no
Ti(2) C(50) C(49) 71.8(4) 1_555 1_555 1_555 yes
Ti(2) C(50) C(51) 72.4(4) 1_555 1_555 1_555 yes
Ti(2) C(50) H(38) 126.5(5) 1_555 1_555 1_555 no
C(49) C(50) C(51) 106.7(7) 1_555 1_555 1_555 yes
C(49) C(50) H(38) 126(1) 1_555 1_555 1_555 no
C(51) C(50) H(38) 126(1) 1_555 1_555 1_555 no
Ti(2) C(51) C(50) 73.2(4) 1_555 1_555 1_555 yes
Ti(2) C(51) C(52) 74.5(4) 1_555 1_555 1_555 yes
Ti(2) C(51) H(39) 125.9(5) 1_555 1_555 1_555 no
C(50) C(51) C(52) 107.4(8) 1_555 1_555 1_555 yes
C(50) C(51) H(39) 125(1) 1_555 1_555 1_555 no
C(52) C(51) H(39) 125(1) 1_555 1_555 1_555 no
Ti(2) C(52) C(48) 72.0(4) 1_555 1_555 1_555 yes
Ti(2) C(52) C(51) 71.6(4) 1_555 1_555 1_555 yes
Ti(2) C(52) H(40) 125.2(5) 1_555 1_555 1_555 no
C(48) C(52) C(51) 109.5(8) 1_555 1_555 1_555 yes
C(48) C(52) H(40) 125(1) 1_555 1_555 1_555 no
C(51) C(52) H(40) 125(1) 1_555 1_555 1_555 no
C(54) C(53) C(58) 119(1) 1_555 1_555 1_555 yes
C(54) C(53) H(41) 120(1) 1_555 1_555 1_555 no
C(58) C(53) H(41) 120(1) 1_555 1_555 1_555 no
C(53) C(54) C(55) 120(1) 1_555 1_555 1_555 yes
C(53) C(54) H(42) 119(1) 1_555 1_555 1_555 no
C(55) C(54) H(42) 119(1) 1_555 1_555 1_555 no
C(54) C(55) C(56) 116(1) 1_555 1_555 1_555 yes
C(54) C(55) H(43) 121(1) 1_555 1_555 1_555 no
C(56) C(55) H(43) 121(1) 1_555 1_555 1_555 no
C(55) C(56) C(57) 125(1) 1_555 1_555 1_555 yes
C(55) C(56) C(59) 114(1) 1_555 1_555 1_555 yes
C(57) C(56) C(59) 119(1) 1_555 1_555 1_555 yes
C(56) C(57) C(58) 114(1) 1_555 1_555 1_555 yes
C(56) C(57) H(44) 122(1) 1_555 1_555 1_555 no
C(58) C(57) H(44) 122(1) 1_555 1_555 1_555 no
C(53) C(58) C(57) 123(1) 1_555 1_555 1_555 yes
C(53) C(58) H(45) 118(1) 1_555 1_555 1_555 no
C(57) C(58) H(45) 118(1) 1_555 1_555 1_555 no
C(56) C(59) H(46) 109(1) 1_555 1_555 1_555 no
C(56) C(59) H(47) 109(1) 1_555 1_555 1_555 no
C(56) C(59) H(48) 109(1) 1_555 1_555 1_555 no
H(46) C(59) H(47) 109(1) 1_555 1_555 1_555 no
H(46) C(59) H(48) 109(1) 1_555 1_555 1_555 no
H(47) C(59) H(48) 109(1) 1_555 1_555 1_555 no
C(61) C(60) H(49) 109(1) 1_555 1_555 1_555 no
C(61) C(60) H(50) 109(1) 1_555 1_555 1_555 no
C(61) C(60) H(51) 109(1) 1_555 1_555 1_555 no
H(49) C(60) H(50) 109(1) 1_555 1_555 1_555 no
H(49) C(60) H(51) 109(1) 1_555 1_555 1_555 no
H(50) C(60) H(51) 109(1) 1_555 1_555 1_555 no
C(60) C(61) C(62) 111(1) 1_555 1_555 1_555 yes
C(60) C(61) C(66) 122(1) 1_555 1_555 1_555 yes
C(62) C(61) C(66) 125(1) 1_555 1_555 1_555 yes
C(61) C(62) C(63) 103(1) 1_555 1_555 1_555 yes
C(61) C(62) H(52) 128(1) 1_555 1_555 1_555 no
C(63) C(62) H(52) 128(1) 1_555 1_555 1_555 no
C(62) C(63) C(64) 129(1) 1_555 1_555 1_555 yes
C(62) C(63) H(53) 115(1) 1_555 1_555 1_555 no
C(64) C(63) H(53) 115(1) 1_555 1_555 1_555 no
C(63) C(64) C(65) 132(1) 1_555 1_555 1_555 yes
C(63) C(64) H(54) 113(1) 1_555 1_555 1_555 no
C(65) C(64) H(54) 113(1) 1_555 1_555 1_555 no
C(64) C(65) C(66) 101(1) 1_555 1_555 1_555 yes
C(64) C(65) H(55) 129(1) 1_555 1_555 1_555 no
C(66) C(65) H(55) 129(1) 1_555 1_555 1_555 no
C(61) C(66) C(65) 127(1) 1_555 1_555 1_555 yes
C(61) C(66) H(56) 116(1) 1_555 1_555 1_555 no
C(65) C(66) H(56) 116(1) 1_555 1_555 1_555 no

loop_
_geom_bond_atom_site_label_1
_geom_bond_atom_site_label_2
_geom_bond_distance
_geom_bond_site_symmetry_1
_geom_bond_site_symmetry_2
_geom_bond_publ_flag
Ni Ti(1) 2.782(1) 1_555 1_555 yes
Ni Ti(2) 2.795(1) 1_555 1_555 yes
Ni S(1) 2.225(2) 1_555 1_555 yes
Ni S(2) 2.227(2) 1_555 1_555 yes
Ni S(3) 2.209(2) 1_555 1_555 yes
Ni S(4) 2.210(2) 1_555 1_555 yes
Ti(1) S(1) 2.510(2) 1_555 1_555 yes
Ti(1) S(2) 2.507(2) 1_555 1_555 yes
Ti(1) C(17) 2.358(6) 1_555 1_555 yes
Ti(1) C(18) 2.374(7) 1_555 1_555 yes
Ti(1) C(19) 2.397(6) 1_555 1_555 yes
Ti(1) C(20) 2.372(7) 1_555 1_555 yes
Ti(1) C(21) 2.369(7) 1_555 1_555 yes
Ti(1) C(22) 2.362(7) 1_555 1_555 yes
Ti(1) C(23) 2.378(7) 1_555 1_555 yes
Ti(1) C(24) 2.372(7) 1_555 1_555 yes
Ti(1) C(25) 2.369(7) 1_555 1_555 yes
Ti(1) C(26) 2.394(7) 1_555 1_555 yes
Ti(2) S(3) 2.521(2) 1_555 1_555 yes
Ti(2) S(4) 2.508(2) 1_555 1_555 yes
Ti(2) C(43) 2.356(6) 1_555 1_555 yes
Ti(2) C(44) 2.357(6) 1_555 1_555 yes
Ti(2) C(45) 2.406(7) 1_555 1_555 yes
Ti(2) C(46) 2.372(7) 1_555 1_555 yes
Ti(2) C(47) 2.368(7) 1_555 1_555 yes
Ti(2) C(48) 2.362(6) 1_555 1_555 yes
Ti(2) C(49) 2.343(6) 1_555 1_555 yes
Ti(2) C(50) 2.368(7) 1_555 1_555 yes
Ti(2) C(51) 2.359(7) 1_555 1_555 yes
Ti(2) C(52) 2.394(7) 1_555 1_555 yes
S(1) C(1) 1.688(7) 1_555 1_555 yes
S(2) C(9) 1.691(7) 1_555 1_555 yes
S(3) C(27) 1.683(6) 1_555 1_555 yes
S(4) C(35) 1.689(6) 1_555 1_555 yes
C(1) C(2) 1.186(8) 1_555 1_555 yes
C(2) C(3) 1.448(9) 1_555 1_555 yes
C(3) C(4) 1.367(9) 1_555 1_555 yes
C(3) C(8) 1.373(9) 1_555 1_555 yes
C(4) C(5) 1.40(1) 1_555 1_555 yes
C(5) C(6) 1.35(1) 1_555 1_555 yes
C(6) C(7) 1.35(1) 1_555 1_555 yes
C(7) C(8) 1.37(1) 1_555 1_555 yes
C(9) C(10) 1.193(8) 1_555 1_555 yes
C(10) C(11) 1.455(9) 1_555 1_555 yes
C(11) C(12) 1.369(9) 1_555 1_555 yes
C(11) C(16) 1.378(9) 1_555 1_555 yes
C(12) C(13) 1.38(1) 1_555 1_555 yes
C(13) C(14) 1.34(1) 1_555 1_555 yes
C(14) C(15) 1.37(1) 1_555 1_555 yes
C(15) C(16) 1.40(1) 1_555 1_555 yes
C(17) C(18) 1.410(9) 1_555 1_555 yes
C(17) C(21) 1.382(9) 1_555 1_555 yes
C(18) C(19) 1.389(9) 1_555 1_555 yes
C(19) C(20) 1.387(9) 1_555 1_555 yes
C(20) C(21) 1.402(9) 1_555 1_555 yes
C(22) C(23) 1.389(10) 1_555 1_555 yes
C(22) C(26) 1.39(1) 1_555 1_555 yes
C(23) C(24) 1.367(9) 1_555 1_555 yes
C(24) C(25) 1.377(9) 1_555 1_555 yes
C(25) C(26) 1.39(1) 1_555 1_555 yes
C(27) C(28) 1.183(7) 1_555 1_555 yes
C(28) C(29) 1.453(8) 1_555 1_555 yes
C(29) C(30) 1.371(8) 1_555 1_555 yes
C(29) C(34) 1.396(9) 1_555 1_555 yes
C(30) C(31) 1.383(9) 1_555 1_555 yes
C(31) C(32) 1.34(1) 1_555 1_555 yes
C(32) C(33) 1.33(1) 1_555 1_555 yes
C(33) C(34) 1.40(1) 1_555 1_555 yes
C(35) C(36) 1.190(7) 1_555 1_555 yes
C(36) C(37) 1.447(8) 1_555 1_555 yes
C(37) C(38) 1.37(1) 1_555 1_555 yes
C(37) C(42) 1.373(10) 1_555 1_555 yes
C(38) C(39) 1.41(1) 1_555 1_555 yes
C(39) C(40) 1.33(2) 1_555 1_555 yes
C(40) C(41) 1.37(2) 1_555 1_555 yes
C(41) C(42) 1.39(1) 1_555 1_555 yes
C(43) C(44) 1.394(9) 1_555 1_555 yes
C(43) C(47) 1.386(9) 1_555 1_555 yes
C(44) C(45) 1.388(10) 1_555 1_555 yes
C(45) C(46) 1.40(1) 1_555 1_555 yes
C(46) C(47) 1.39(1) 1_555 1_555 yes
C(48) C(49) 1.384(10) 1_555 1_555 yes
C(48) C(52) 1.366(10) 1_555 1_555 yes
C(49) C(50) 1.393(10) 1_555 1_555 yes
C(50) C(51) 1.40(1) 1_555 1_555 yes
C(51) C(52) 1.39(1) 1_555 1_555 yes
C(53) C(54) 1.34(1) 1_555 1_555 yes
C(53) C(58) 1.37(1) 1_555 1_555 yes
C(54) C(55) 1.40(1) 1_555 1_555 yes
C(55) C(56) 1.36(1) 1_555 1_555 yes
C(56) C(57) 1.35(1) 1_555 1_555 yes
C(56) C(59) 1.44(1) 1_555 1_555 yes
C(57) C(58) 1.37(1) 1_555 1_555 yes
C(60) C(61) 1.28(2) 1_555 1_555 yes
C(61) C(62) 1.47(1) 1_555 1_555 yes
C(61) C(66) 1.27(1) 1_555 1_555 yes
C(62) C(63) 1.39(1) 1_555 1_555 yes
C(63) C(64) 1.28(2) 1_555 1_555 yes
C(64) C(65) 1.30(2) 1_555 1_555 yes
C(65) C(66) 1.52(1) 1_555 1_555 yes

loop_
_geom_contact_atom_site_label_1
_geom_contact_atom_site_label_2
_geom_contact_distance
_geom_contact_site_symmetry_1
_geom_contact_site_symmetry_2
_geom_contact_publ_flag
Ni Ti(1) 2.782(1) 1_555 1_555 ?
Ni Ti(2) 2.795(1) 1_555 1_555 ?
Ti(1) S(1) 2.510(2) 1_555 1_555 ?
Ti(1) S(2) 2.507(2) 1_555 1_555 ?
Ti(2) S(3) 2.521(2) 1_555 1_555 ?
Ti(2) S(4) 2.508(2) 1_555 1_555 ?
C(19) C(49) 3.555(9) 1_555 2_645 ?
C(22) C(45) 3.53(1) 1_555 2_745 ?
C(41) C(55) 3.51(1) 1_555 3_765 ?
C(42) C(55) 3.56(1) 1_555 3_765 ?
C(57) C(57) 3.51(2) 1_555 3_755 ?

loop_
_geom_torsion_atom_site_label_1
_geom_torsion_atom_site_label_2
_geom_torsion_atom_site_label_3
_geom_torsion_atom_site_label_4
_geom_torsion
_geom_torsion_site_symmetry_1
_geom_torsion_site_symmetry_2
_geom_torsion_site_symmetry_3
_geom_torsion_site_symmetry_4
_geom_torsion_publ_flag
Ni Ti(1) S(1) C(1) 98.7(2) 1_555 1_555 1_555 1_555 yes
Ni Ti(1) S(2) C(9) 97.5(2) 1_555 1_555 1_555 1_555 yes
Ni Ti(1) C(17) C(18) 49.5(4) 1_555 1_555 1_555 1_555 yes
Ni Ti(1) C(17) C(21) 163.7(4) 1_555 1_555 1_555 1_555 yes
Ni Ti(1) C(18) C(17) -133.4(4) 1_555 1_555 1_555 1_555 yes
Ni Ti(1) C(18) C(19) 110.7(4) 1_555 1_555 1_555 1_555 yes
Ni Ti(1) C(19) C(18) -69.7(4) 1_555 1_555 1_555 1_555 yes
Ni Ti(1) C(19) C(20) 173.9(5) 1_555 1_555 1_555 1_555 yes
Ni Ti(1) C(20) C(19) -8.0(6) 1_555 1_555 1_555 1_555 yes
Ni Ti(1) C(20) C(21) -122.9(5) 1_555 1_555 1_555 1_555 yes
Ni Ti(1) C(21) C(17) -24.6(6) 1_555 1_555 1_555 1_555 yes
Ni Ti(1) C(21) C(20) 92.0(6) 1_555 1_555 1_555 1_555 yes
Ni Ti(1) C(22) C(23) -117.4(6) 1_555 1_555 1_555 1_555 yes
Ni Ti(1) C(22) C(26) -2.9(7) 1_555 1_555 1_555 1_555 yes
Ni Ti(1) C(23) C(22) 98.3(6) 1_555 1_555 1_555 1_555 yes
Ni Ti(1) C(23) C(24) -17.4(7) 1_555 1_555 1_555 1_555 yes
Ni Ti(1) C(24) C(23) 168.1(5) 1_555 1_555 1_555 1_555 yes
Ni Ti(1) C(24) C(25) 51.7(5) 1_555 1_555 1_555 1_555 yes
Ni Ti(1) C(25) C(24) -130.7(5) 1_555 1_555 1_555 1_555 yes
Ni Ti(1) C(25) C(26) 114.6(6) 1_555 1_555 1_555 1_555 yes
Ni Ti(1) C(26) C(22) 177.9(5) 1_555 1_555 1_555 1_555 yes
Ni Ti(1) C(26) C(25) -66.1(6) 1_555 1_555 1_555 1_555 yes
Ni Ti(2) S(3) C(27) -102.0(3) 1_555 1_555 1_555 1_555 yes
Ni Ti(2) S(4) C(35) -101.6(2) 1_555 1_555 1_555 1_555 yes
Ni Ti(2) C(43) C(44) -49.1(5) 1_555 1_555 1_555 1_555 yes
Ni Ti(2) C(43) C(47) -165.1(5) 1_555 1_555 1_555 1_555 yes
Ni Ti(2) C(44) C(43) 133.0(5) 1_555 1_555 1_555 1_555 yes
Ni Ti(2) C(44) C(45) -113.1(5) 1_555 1_555 1_555 1_555 yes
Ni Ti(2) C(45) C(44) 66.8(5) 1_555 1_555 1_555 1_555 yes
Ni Ti(2) C(45) C(46) -175.2(5) 1_555 1_555 1_555 1_555 yes
Ni Ti(2) C(46) C(45) 6.3(7) 1_555 1_555 1_555 1_555 yes
Ni Ti(2) C(46) C(47) 120.3(5) 1_555 1_555 1_555 1_555 yes
Ni Ti(2) C(47) C(43) 22.0(8) 1_555 1_555 1_555 1_555 yes
Ni Ti(2) C(47) C(46) -94.1(6) 1_555 1_555 1_555 1_555 yes
Ni Ti(2) C(48) C(49) 134.9(5) 1_555 1_555 1_555 1_555 yes
Ni Ti(2) C(48) C(52) -110.9(6) 1_555 1_555 1_555 1_555 yes
Ni Ti(2) C(49) C(48) -47.9(5) 1_555 1_555 1_555 1_555 yes
Ni Ti(2) C(49) C(50) -164.0(5) 1_555 1_555 1_555 1_555 yes
Ni Ti(2) C(50) C(49) 24.3(8) 1_555 1_555 1_555 1_555 yes
Ni Ti(2) C(50) C(51) -90.5(7) 1_555 1_555 1_555 1_555 yes
Ni Ti(2) C(51) C(50) 124.2(6) 1_555 1_555 1_555 1_555 yes
Ni Ti(2) C(51) C(52) 10.1(7) 1_555 1_555 1_555 1_555 yes
Ni Ti(2) C(52) C(48) 69.3(6) 1_555 1_555 1_555 1_555 yes
Ni Ti(2) C(52) C(51) -172.2(6) 1_555 1_555 1_555 1_555 yes
Ni S(1) Ti(1) S(2) -0.09(6) 1_555 1_555 1_555 1_555 yes
Ni S(1) Ti(1) C(17) 85.4(2) 1_555 1_555 1_555 1_555 yes
Ni S(1) Ti(1) C(18) 83.5(2) 1_555 1_555 1_555 1_555 yes
Ni S(1) Ti(1) C(19) 114.2(2) 1_555 1_555 1_555 1_555 yes
Ni S(1) Ti(1) C(20) 139.7(2) 1_555 1_555 1_555 1_555 yes
Ni S(1) Ti(1) C(21) 127.5(3) 1_555 1_555 1_555 1_555 yes
Ni S(1) Ti(1) C(22) -112.4(4) 1_555 1_555 1_555 1_555 yes
Ni S(1) Ti(1) C(23) -137.6(2) 1_555 1_555 1_555 1_555 yes
Ni S(1) Ti(1) C(24) -119.9(2) 1_555 1_555 1_555 1_555 yes
Ni S(1) Ti(1) C(25) -86.2(2) 1_555 1_555 1_555 1_555 yes
Ni S(1) Ti(1) C(26) -76.3(2) 1_555 1_555 1_555 1_555 yes
Ni S(1) C(1) C(2) -107(6) 1_555 1_555 1_555 1_555 yes
Ni S(2) Ti(1) S(1) 0.09(6) 1_555 1_555 1_555 1_555 yes
Ni S(2) Ti(1) C(17) -122.9(2) 1_555 1_555 1_555 1_555 yes
Ni S(2) Ti(1) C(18) -88.1(2) 1_555 1_555 1_555 1_555 yes
Ni S(2) Ti(1) C(19) -76.1(2) 1_555 1_555 1_555 1_555 yes
Ni S(2) Ti(1) C(20) -109.2(3) 1_555 1_555 1_555 1_555 yes
Ni S(2) Ti(1) C(21) -138.2(2) 1_555 1_555 1_555 1_555 yes
Ni S(2) Ti(1) C(22) 140.5(2) 1_555 1_555 1_555 1_555 yes
Ni S(2) Ti(1) C(23) 124.9(3) 1_555 1_555 1_555 1_555 yes
Ni S(2) Ti(1) C(24) 85.2(2) 1_555 1_555 1_555 1_555 yes
Ni S(2) Ti(1) C(25) 85.0(2) 1_555 1_555 1_555 1_555 yes
Ni S(2) Ti(1) C(26) 116.8(3) 1_555 1_555 1_555 1_555 yes
Ni S(2) C(9) C(10) -77(4) 1_555 1_555 1_555 1_555 yes
Ni S(3) Ti(2) S(4) 0.43(6) 1_555 1_555 1_555 1_555 yes
Ni S(3) Ti(2) C(43) -84.7(2) 1_555 1_555 1_555 1_555 yes
Ni S(3) Ti(2) C(44) -83.5(2) 1_555 1_555 1_555 1_555 yes
Ni S(3) Ti(2) C(45) -115.1(3) 1_555 1_555 1_555 1_555 yes
Ni S(3) Ti(2) C(46) -139.9(2) 1_555 1_555 1_555 1_555 yes
Ni S(3) Ti(2) C(47) -125.7(3) 1_555 1_555 1_555 1_555 yes
Ni S(3) Ti(2) C(48) 87.8(2) 1_555 1_555 1_555 1_555 yes
Ni S(3) Ti(2) C(49) 122.2(3) 1_555 1_555 1_555 1_555 yes
Ni S(3) Ti(2) C(50) 137.9(2) 1_555 1_555 1_555 1_555 yes
Ni S(3) Ti(2) C(51) 107.6(5) 1_555 1_555 1_555 1_555 yes
Ni S(3) Ti(2) C(52) 75.8(2) 1_555 1_555 1_555 1_555 yes
Ni S(3) C(27) C(28) 127(7) 1_555 1_555 1_555 1_555 yes
Ni S(4) Ti(2) S(3) -0.43(6) 1_555 1_555 1_555 1_555 yes
Ni S(4) Ti(2) C(43) 120.2(2) 1_555 1_555 1_555 1_555 yes
Ni S(4) Ti(2) C(44) 85.7(2) 1_555 1_555 1_555 1_555 yes
Ni S(4) Ti(2) C(45) 74.8(2) 1_555 1_555 1_555 1_555 yes
Ni S(4) Ti(2) C(46) 108.9(4) 1_555 1_555 1_555 1_555 yes
Ni S(4) Ti(2) C(47) 136.7(2) 1_555 1_555 1_555 1_555 yes
Ni S(4) Ti(2) C(48) -83.9(2) 1_555 1_555 1_555 1_555 yes
Ni S(4) Ti(2) C(49) -86.3(2) 1_555 1_555 1_555 1_555 yes
Ni S(4) Ti(2) C(50) -128.2(3) 1_555 1_555 1_555 1_555 yes
Ni S(4) Ti(2) C(51) -140.3(2) 1_555 1_555 1_555 1_555 yes
Ni S(4) Ti(2) C(52) -114.3(3) 1_555 1_555 1_555 1_555 yes
Ni S(4) C(35) C(36) 126(6) 1_555 1_555 1_555 1_555 yes
Ti(1) Ni Ti(2) S(3) -37(9) 1_555 1_555 1_555 1_555 yes
Ti(1) Ni Ti(2) S(4) 142(9) 1_555 1_555 1_555 1_555 yes
Ti(1) Ni Ti(2) C(43) 79(9) 1_555 1_555 1_555 1_555 yes
Ti(1) Ni Ti(2) C(44) 54(9) 1_555 1_555 1_555 1_555 yes
Ti(1) Ni Ti(2) C(45) 23(9) 1_555 1_555 1_555 1_555 yes
Ti(1) Ni Ti(2) C(46) 19(9) 1_555 1_555 1_555 1_555 yes
Ti(1) Ni Ti(2) C(47) 66(9) 1_555 1_555 1_555 1_555 yes
Ti(1) Ni Ti(2) C(48) -124(9) 1_555 1_555 1_555 1_555 yes
Ti(1) Ni Ti(2) C(49) -99(9) 1_555 1_555 1_555 1_555 yes
Ti(1) Ni Ti(2) C(50) -114(9) 1_555 1_555 1_555 1_555 yes
Ti(1) Ni Ti(2) C(51) -161(9) 1_555 1_555 1_555 1_555 yes
Ti(1) Ni Ti(2) C(52) -155(9) 1_555 1_555 1_555 1_555 yes
Ti(1) Ni S(1) C(1) -113.5(2) 1_555 1_555 1_555 1_555 yes
Ti(1) Ni S(2) C(9) -113.8(2) 1_555 1_555 1_555 1_555 yes
Ti(1) Ni S(3) Ti(2) 179.79(6) 1_555 1_555 1_555 1_555 yes
Ti(1) Ni S(3) C(27) -66.3(2) 1_555 1_555 1_555 1_555 yes
Ti(1) Ni S(4) Ti(2) -179.79(6) 1_555 1_555 1_555 1_555 yes
Ti(1) Ni S(4) C(35) -67.1(2) 1_555 1_555 1_555 1_555 yes
Ti(1) S(1) Ni Ti(2) -179.73(6) 1_555 1_555 1_555 1_555 yes
Ti(1) S(1) Ni S(2) 0.11(7) 1_555 1_555 1_555 1_555 yes
Ti(1) S(1) Ni S(3) -117.01(6) 1_555 1_555 1_555 1_555 yes
Ti(1) S(1) Ni S(4) 117.69(6) 1_555 1_555 1_555 1_555 yes
Ti(1) S(1) C(1) C(2) 175(6) 1_555 1_555 1_555 1_555 yes
Ti(1) S(2) Ni Ti(2) 179.73(6) 1_555 1_555 1_555 1_555 yes
Ti(1) S(2) Ni S(1) -0.12(7) 1_555 1_555 1_555 1_555 yes
Ti(1) S(2) Ni S(3) 116.72(6) 1_555 1_555 1_555 1_555 yes
Ti(1) S(2) Ni S(4) -117.65(6) 1_555 1_555 1_555 1_555 yes
Ti(1) S(2) C(9) C(10) -153(4) 1_555 1_555 1_555 1_555 yes
Ti(1) C(17) C(18) C(19) 65.6(5) 1_555 1_555 1_555 1_555 yes
Ti(1) C(17) C(21) C(20) -64.5(5) 1_555 1_555 1_555 1_555 yes
Ti(1) C(18) C(17) C(21) -66.2(5) 1_555 1_555 1_555 1_555 yes
Ti(1) C(18) C(19) C(20) 63.6(5) 1_555 1_555 1_555 1_555 yes
Ti(1) C(19) C(18) C(17) -64.4(5) 1_555 1_555 1_555 1_555 yes
Ti(1) C(19) C(20) C(21) 65.4(5) 1_555 1_555 1_555 1_555 yes
Ti(1) C(20) C(19) C(18) -63.7(5) 1_555 1_555 1_555 1_555 yes
Ti(1) C(20) C(21) C(17) 64.2(5) 1_555 1_555 1_555 1_555 yes
Ti(1) C(21) C(17) C(18) 66.0(5) 1_555 1_555 1_555 1_555 yes
Ti(1) C(21) C(20) C(19) -66.3(5) 1_555 1_555 1_555 1_555 yes
Ti(1) C(22) C(23) C(24) 64.9(5) 1_555 1_555 1_555 1_555 yes
Ti(1) C(22) C(26) C(25) -63.7(5) 1_555 1_555 1_555 1_555 yes
Ti(1) C(23) C(22) C(26) -66.9(6) 1_555 1_555 1_555 1_555 yes
Ti(1) C(23) C(24) C(25) 64.9(5) 1_555 1_555 1_555 1_555 yes
Ti(1) C(24) C(23) C(22) -64.4(5) 1_555 1_555 1_555 1_555 yes
Ti(1) C(24) C(25) C(26) 66.5(5) 1_555 1_555 1_555 1_555 yes
Ti(1) C(25) C(24) C(23) -65.3(5) 1_555 1_555 1_555 1_555 yes
Ti(1) C(25) C(26) C(22) 63.5(6) 1_555 1_555 1_555 1_555 yes
Ti(1) C(26) C(22) C(23) 66.5(5) 1_555 1_555 1_555 1_555 yes
Ti(1) C(26) C(25) C(24) -66.0(5) 1_555 1_555 1_555 1_555 yes
Ti(2) Ni Ti(1) S(1) 127(9) 1_555 1_555 1_555 1_555 yes
Ti(2) Ni Ti(1) S(2) -52(9) 1_555 1_555 1_555 1_555 yes
Ti(2) Ni Ti(1) C(17) 8(9) 1_555 1_555 1_555 1_555 yes
Ti(2) Ni Ti(1) C(18) 33(9) 1_555 1_555 1_555 1_555 yes
Ti(2) Ni Ti(1) C(19) 65(9) 1_555 1_555 1_555 1_555 yes
Ti(2) Ni Ti(1) C(20) 70(9) 1_555 1_555 1_555 1_555 yes
Ti(2) Ni Ti(1) C(21) 22(9) 1_555 1_555 1_555 1_555 yes
Ti(2) Ni Ti(1) C(22) -110(9) 1_555 1_555 1_555 1_555 yes
Ti(2) Ni Ti(1) C(23) -159(9) 1_555 1_555 1_555 1_555 yes
Ti(2) Ni Ti(1) C(24) -169(9) 1_555 1_555 1_555 1_555 yes
Ti(2) Ni Ti(1) C(25) -143(9) 1_555 1_555 1_555 1_555 yes
Ti(2) Ni Ti(1) C(26) -112(9) 1_555 1_555 1_555 1_555 yes
Ti(2) Ni S(1) C(1) 66.7(2) 1_555 1_555 1_555 1_555 yes
Ti(2) Ni S(2) C(9) 65.9(2) 1_555 1_555 1_555 1_555 yes
Ti(2) Ni S(3) C(27) 113.9(2) 1_555 1_555 1_555 1_555 yes
Ti(2) Ni S(4) C(35) 112.7(2) 1_555 1_555 1_555 1_555 yes
Ti(2) S(3) Ni S(1) -117.73(6) 1_555 1_555 1_555 1_555 yes
Ti(2) S(3) Ni S(2) 117.13(6) 1_555 1_555 1_555 1_555 yes
Ti(2) S(3) Ni S(4) -0.55(7) 1_555 1_555 1_555 1_555 yes
Ti(2) S(3) C(27) C(28) -153(7) 1_555 1_555 1_555 1_555 yes
Ti(2) S(4) Ni S(1) 117.46(6) 1_555 1_555 1_555 1_555 yes
Ti(2) S(4) Ni S(2) -117.09(6) 1_555 1_555 1_555 1_555 yes
Ti(2) S(4) Ni S(3) 0.55(7) 1_555 1_555 1_555 1_555 yes
Ti(2) S(4) C(35) C(36) -154(6) 1_555 1_555 1_555 1_555 yes
Ti(2) C(43) C(44) C(45) -67.7(5) 1_555 1_555 1_555 1_555 yes
Ti(2) C(43) C(47) C(46) 64.8(5) 1_555 1_555 1_555 1_555 yes
Ti(2) C(44) C(43) C(47) 65.3(5) 1_555 1_555 1_555 1_555 yes
Ti(2) C(44) C(45) C(46) -62.2(5) 1_555 1_555 1_555 1_555 yes
Ti(2) C(45) C(44) C(43) 66.2(5) 1_555 1_555 1_555 1_555 yes
Ti(2) C(45) C(46) C(47) -65.9(5) 1_555 1_555 1_555 1_555 yes
Ti(2) C(46) C(45) C(44) 61.9(5) 1_555 1_555 1_555 1_555 yes
Ti(2) C(46) C(47) C(43) -64.4(5) 1_555 1_555 1_555 1_555 yes
Ti(2) C(47) C(43) C(44) -64.9(5) 1_555 1_555 1_555 1_555 yes
Ti(2) C(47) C(46) C(45) 66.9(5) 1_555 1_555 1_555 1_555 yes
Ti(2) C(48) C(49) C(50) 65.8(5) 1_555 1_555 1_555 1_555 yes
Ti(2) C(48) C(52) C(51) -62.2(5) 1_555 1_555 1_555 1_555 yes
Ti(2) C(49) C(48) C(52) -67.0(5) 1_555 1_555 1_555 1_555 yes
Ti(2) C(49) C(50) C(51) 64.5(5) 1_555 1_555 1_555 1_555 yes
Ti(2) C(50) C(49) C(48) -65.7(5) 1_555 1_555 1_555 1_555 yes
Ti(2) C(50) C(51) C(52) 67.2(5) 1_555 1_555 1_555 1_555 yes
Ti(2) C(51) C(50) C(49) -64.1(5) 1_555 1_555 1_555 1_555 yes
Ti(2) C(51) C(52) C(48) 62.4(5) 1_555 1_555 1_555 1_555 yes
Ti(2) C(52) C(48) C(49) 65.3(5) 1_555 1_555 1_555 1_555 yes
Ti(2) C(52) C(51) C(50) -66.3(5) 1_555 1_555 1_555 1_555 yes
S(1) Ni Ti(1) S(2) 179.88(8) 1_555 1_555 1_555 1_555 yes
S(1) Ni Ti(1) C(17) -119.3(2) 1_555 1_555 1_555 1_555 yes
S(1) Ni Ti(1) C(18) -93.5(2) 1_555 1_555 1_555 1_555 yes
S(1) Ni Ti(1) C(19) -61.9(2) 1_555 1_555 1_555 1_555 yes
S(1) Ni Ti(1) C(20) -57.4(3) 1_555 1_555 1_555 1_555 yes
S(1) Ni Ti(1) C(21) -105.2(3) 1_555 1_555 1_555 1_555 yes
S(1) Ni Ti(1) C(22) 121.5(3) 1_555 1_555 1_555 1_555 yes
S(1) Ni Ti(1) C(23) 72.9(3) 1_555 1_555 1_555 1_555 yes
S(1) Ni Ti(1) C(24) 63.0(2) 1_555 1_555 1_555 1_555 yes
S(1) Ni Ti(1) C(25) 89.0(2) 1_555 1_555 1_555 1_555 yes
S(1) Ni Ti(1) C(26) 119.9(2) 1_555 1_555 1_555 1_555 yes
S(1) Ni Ti(2) S(3) 89.49(8) 1_555 1_555 1_555 1_555 yes
S(1) Ni Ti(2) S(4) -89.95(8) 1_555 1_555 1_555 1_555 yes
S(1) Ni Ti(2) C(43) -153.0(2) 1_555 1_555 1_555 1_555 yes
S(1) Ni Ti(2) C(44) -178.5(2) 1_555 1_555 1_555 1_555 yes
S(1) Ni Ti(2) C(45) 150.4(2) 1_555 1_555 1_555 1_555 yes
S(1) Ni Ti(2) C(46) 146.9(3) 1_555 1_555 1_555 1_555 yes
S(1) Ni Ti(2) C(47) -165.7(4) 1_555 1_555 1_555 1_555 yes
S(1) Ni Ti(2) C(48) 2.7(3) 1_555 1_555 1_555 1_555 yes
S(1) Ni Ti(2) C(49) 27.5(2) 1_555 1_555 1_555 1_555 yes
S(1) Ni Ti(2) C(50) 13.4(4) 1_555 1_555 1_555 1_555 yes
S(1) Ni Ti(2) C(51) -34.0(3) 1_555 1_555 1_555 1_555 yes
S(1) Ni Ti(2) C(52) -28.4(2) 1_555 1_555 1_555 1_555 yes
S(1) Ni S(2) C(9) -114.0(2) 1_555 1_555 1_555 1_555 yes
S(1) Ni S(3) C(27) -3.8(2) 1_555 1_555 1_555 1_555 yes
S(1) Ni S(4) C(35) -129.8(2) 1_555 1_555 1_555 1_555 yes
S(1) Ti(1) Ni S(2) -179.88(8) 1_555 1_555 1_555 1_555 yes
S(1) Ti(1) Ni S(3) 89.73(8) 1_555 1_555 1_555 1_555 yes
S(1) Ti(1) Ni S(4) -89.92(8) 1_555 1_555 1_555 1_555 yes
S(1) Ti(1) S(2) C(9) 97.5(2) 1_555 1_555 1_555 1_555 yes
S(1) Ti(1) C(17) C(18) -3.2(5) 1_555 1_555 1_555 1_555 yes
S(1) Ti(1) C(17) C(21) 111.0(5) 1_555 1_555 1_555 1_555 yes
S(1) Ti(1) C(18) C(17) 177.3(4) 1_555 1_555 1_555 1_555 yes
S(1) Ti(1) C(18) C(19) 61.4(4) 1_555 1_555 1_555 1_555 yes
S(1) Ti(1) C(19) C(18) -113.9(5) 1_555 1_555 1_555 1_555 yes
S(1) Ti(1) C(19) C(20) 129.7(5) 1_555 1_555 1_555 1_555 yes
S(1) Ti(1) C(20) C(19) -48.0(5) 1_555 1_555 1_555 1_555 yes
S(1) Ti(1) C(20) C(21) -163.0(5) 1_555 1_555 1_555 1_555 yes
S(1) Ti(1) C(21) C(17) -94.7(5) 1_555 1_555 1_555 1_555 yes
S(1) Ti(1) C(21) C(20) 21.9(6) 1_555 1_555 1_555 1_555 yes
S(1) Ti(1) C(22) C(23) -45.7(8) 1_555 1_555 1_555 1_555 yes
S(1) Ti(1) C(22) C(26) 68.8(8) 1_555 1_555 1_555 1_555 yes
S(1) Ti(1) C(23) C(22) 148.7(5) 1_555 1_555 1_555 1_555 yes
S(1) Ti(1) C(23) C(24) 33.1(5) 1_555 1_555 1_555 1_555 yes
S(1) Ti(1) C(24) C(23) -148.7(5) 1_555 1_555 1_555 1_555 yes
S(1) Ti(1) C(24) C(25) 94.9(5) 1_555 1_555 1_555 1_555 yes
S(1) Ti(1) C(25) C(24) -81.1(5) 1_555 1_555 1_555 1_555 yes
S(1) Ti(1) C(25) C(26) 164.2(6) 1_555 1_555 1_555 1_555 yes
S(1) Ti(1) C(26) C(22) -133.9(6) 1_555 1_555 1_555 1_555 yes
S(1) Ti(1) C(26) C(25) -17.9(6) 1_555 1_555 1_555 1_555 yes
S(1) C(1) C(2) C(3) 52(25) 1_555 1_555 1_555 1_555 yes
S(2) Ni Ti(1) C(17) 60.8(2) 1_555 1_555 1_555 1_555 yes
S(2) Ni Ti(1) C(18) 86.6(2) 1_555 1_555 1_555 1_555 yes
S(2) Ni Ti(1) C(19) 118.2(2) 1_555 1_555 1_555 1_555 yes
S(2) Ni Ti(1) C(20) 122.7(3) 1_555 1_555 1_555 1_555 yes
S(2) Ni Ti(1) C(21) 75.0(3) 1_555 1_555 1_555 1_555 yes
S(2) Ni Ti(1) C(22) -58.4(3) 1_555 1_555 1_555 1_555 yes
S(2) Ni Ti(1) C(23) -107.0(3) 1_555 1_555 1_555 1_555 yes
S(2) Ni Ti(1) C(24) -116.9(2) 1_555 1_555 1_555 1_555 yes
S(2) Ni Ti(1) C(25) -90.9(2) 1_555 1_555 1_555 1_555 yes
S(2) Ni Ti(1) C(26) -60.0(2) 1_555 1_555 1_555 1_555 yes
S(2) Ni Ti(2) S(3) -90.35(8) 1_555 1_555 1_555 1_555 yes
S(2) Ni Ti(2) S(4) 90.21(8) 1_555 1_555 1_555 1_555 yes
S(2) Ni Ti(2) C(43) 27.1(2) 1_555 1_555 1_555 1_555 yes
S(2) Ni Ti(2) C(44) 1.6(2) 1_555 1_555 1_555 1_555 yes
S(2) Ni Ti(2) C(45) -29.4(2) 1_555 1_555 1_555 1_555 yes
S(2) Ni Ti(2) C(46) -33.0(3) 1_555 1_555 1_555 1_555 yes
S(2) Ni Ti(2) C(47) 14.5(4) 1_555 1_555 1_555 1_555 yes
S(2) Ni Ti(2) C(48) -177.1(3) 1_555 1_555 1_555 1_555 yes
S(2) Ni Ti(2) C(49) -152.3(2) 1_555 1_555 1_555 1_555 yes
S(2) Ni Ti(2) C(50) -166.5(4) 1_555 1_555 1_555 1_555 yes
S(2) Ni Ti(2) C(51) 146.1(3) 1_555 1_555 1_555 1_555 yes
S(2) Ni Ti(2) C(52) 151.8(2) 1_555 1_555 1_555 1_555 yes
S(2) Ni S(1) C(1) -113.4(2) 1_555 1_555 1_555 1_555 yes
S(2) Ni S(3) C(27) -129.0(2) 1_555 1_555 1_555 1_555 yes
S(2) Ni S(4) C(35) -4.4(2) 1_555 1_555 1_555 1_555 yes
S(2) Ti(1) Ni S(3) -90.39(7) 1_555 1_555 1_555 1_555 yes
S(2) Ti(1) Ni S(4) 89.96(8) 1_555 1_555 1_555 1_555 yes
S(2) Ti(1) S(1) C(1) 98.6(2) 1_555 1_555 1_555 1_555 yes
S(2) Ti(1) C(17) C(18) 91.7(4) 1_555 1_555 1_555 1_555 yes
S(2) Ti(1) C(17) C(21) -154.1(5) 1_555 1_555 1_555 1_555 yes
S(2) Ti(1) C(18) C(17) -83.7(4) 1_555 1_555 1_555 1_555 yes
S(2) Ti(1) C(18) C(19) 160.4(4) 1_555 1_555 1_555 1_555 yes
S(2) Ti(1) C(19) C(18) -21.7(5) 1_555 1_555 1_555 1_555 yes
S(2) Ti(1) C(19) C(20) -138.1(4) 1_555 1_555 1_555 1_555 yes
S(2) Ti(1) C(20) C(19) 62.2(6) 1_555 1_555 1_555 1_555 yes
S(2) Ti(1) C(20) C(21) -52.8(6) 1_555 1_555 1_555 1_555 yes
S(2) Ti(1) C(21) C(17) 27.7(5) 1_555 1_555 1_555 1_555 yes
S(2) Ti(1) C(21) C(20) 144.3(5) 1_555 1_555 1_555 1_555 yes
S(2) Ti(1) C(22) C(23) -158.3(5) 1_555 1_555 1_555 1_555 yes
S(2) Ti(1) C(22) C(26) -43.7(6) 1_555 1_555 1_555 1_555 yes
S(2) Ti(1) C(23) C(22) 28.3(7) 1_555 1_555 1_555 1_555 yes
S(2) Ti(1) C(23) C(24) -87.4(6) 1_555 1_555 1_555 1_555 yes
S(2) Ti(1) C(24) C(23) 116.1(5) 1_555 1_555 1_555 1_555 yes
S(2) Ti(1) C(24) C(25) -0.3(5) 1_555 1_555 1_555 1_555 yes
S(2) Ti(1) C(25) C(24) 179.7(5) 1_555 1_555 1_555 1_555 yes
S(2) Ti(1) C(25) C(26) 65.0(6) 1_555 1_555 1_555 1_555 yes
S(2) Ti(1) C(26) C(22) 134.5(6) 1_555 1_555 1_555 1_555 yes
S(2) Ti(1) C(26) C(25) -109.4(6) 1_555 1_555 1_555 1_555 yes
S(2) C(9) C(10) C(11) 10(14) 1_555 1_555 1_555 1_555 yes
S(3) Ni Ti(1) C(17) -29.6(2) 1_555 1_555 1_555 1_555 yes
S(3) Ni Ti(1) C(18) -3.8(2) 1_555 1_555 1_555 1_555 yes
S(3) Ni Ti(1) C(19) 27.8(2) 1_555 1_555 1_555 1_555 yes
S(3) Ni Ti(1) C(20) 32.3(3) 1_555 1_555 1_555 1_555 yes
S(3) Ni Ti(1) C(21) -15.4(3) 1_555 1_555 1_555 1_555 yes
S(3) Ni Ti(1) C(22) -148.8(3) 1_555 1_555 1_555 1_555 yes
S(3) Ni Ti(1) C(23) 162.6(3) 1_555 1_555 1_555 1_555 yes
S(3) Ni Ti(1) C(24) 152.8(2) 1_555 1_555 1_555 1_555 yes
S(3) Ni Ti(1) C(25) 178.7(2) 1_555 1_555 1_555 1_555 yes
S(3) Ni Ti(1) C(26) -150.4(2) 1_555 1_555 1_555 1_555 yes
S(3) Ni Ti(2) S(4) -179.44(8) 1_555 1_555 1_555 1_555 yes
S(3) Ni Ti(2) C(43) 117.5(2) 1_555 1_555 1_555 1_555 yes
S(3) Ni Ti(2) C(44) 92.0(2) 1_555 1_555 1_555 1_555 yes
S(3) Ni Ti(2) C(45) 60.9(2) 1_555 1_555 1_555 1_555 yes
S(3) Ni Ti(2) C(46) 57.4(3) 1_555 1_555 1_555 1_555 yes
S(3) Ni Ti(2) C(47) 104.8(4) 1_555 1_555 1_555 1_555 yes
S(3) Ni Ti(2) C(48) -86.7(3) 1_555 1_555 1_555 1_555 yes
S(3) Ni Ti(2) C(49) -61.9(2) 1_555 1_555 1_555 1_555 yes
S(3) Ni Ti(2) C(50) -76.1(4) 1_555 1_555 1_555 1_555 yes
S(3) Ni Ti(2) C(51) -123.5(3) 1_555 1_555 1_555 1_555 yes
S(3) Ni Ti(2) C(52) -117.9(2) 1_555 1_555 1_555 1_555 yes
S(3) Ni S(1) C(1) 129.4(2) 1_555 1_555 1_555 1_555 yes
S(3) Ni S(2) C(9) 2.9(2) 1_555 1_555 1_555 1_555 yes
S(3) Ni S(4) C(35) 113.3(2) 1_555 1_555 1_555 1_555 yes
S(3) Ti(2) Ni S(4) 179.44(8) 1_555 1_555 1_555 1_555 yes
S(3) Ti(2) S(4) C(35) -102.0(2) 1_555 1_555 1_555 1_555 yes
S(3) Ti(2) C(43) C(44) 2.2(6) 1_555 1_555 1_555 1_555 yes
S(3) Ti(2) C(43) C(47) -113.8(6) 1_555 1_555 1_555 1_555 yes
S(3) Ti(2) C(44) C(43) -178.1(5) 1_555 1_555 1_555 1_555 yes
S(3) Ti(2) C(44) C(45) -64.3(5) 1_555 1_555 1_555 1_555 yes
S(3) Ti(2) C(45) C(44) 110.1(5) 1_555 1_555 1_555 1_555 yes
S(3) Ti(2) C(45) C(46) -131.9(6) 1_555 1_555 1_555 1_555 yes
S(3) Ti(2) C(46) C(45) 45.9(5) 1_555 1_555 1_555 1_555 yes
S(3) Ti(2) C(46) C(47) 160.0(5) 1_555 1_555 1_555 1_555 yes
S(3) Ti(2) C(47) C(43) 90.4(6) 1_555 1_555 1_555 1_555 yes
S(3) Ti(2) C(47) C(46) -25.7(7) 1_555 1_555 1_555 1_555 yes
S(3) Ti(2) C(48) C(49) 85.8(5) 1_555 1_555 1_555 1_555 yes
S(3) Ti(2) C(48) C(52) -160.0(6) 1_555 1_555 1_555 1_555 yes
S(3) Ti(2) C(49) C(48) -89.9(5) 1_555 1_555 1_555 1_555 yes
S(3) Ti(2) C(49) C(50) 154.0(6) 1_555 1_555 1_555 1_555 yes
S(3) Ti(2) C(50) C(49) -28.3(6) 1_555 1_555 1_555 1_555 yes
S(3) Ti(2) C(50) C(51) -143.2(5) 1_555 1_555 1_555 1_555 yes
S(3) Ti(2) C(51) C(50) 55.1(8) 1_555 1_555 1_555 1_555 yes
S(3) Ti(2) C(51) C(52) -59.0(8) 1_555 1_555 1_555 1_555 yes
S(3) Ti(2) C(52) C(48) 22.1(6) 1_555 1_555 1_555 1_555 yes
S(3) Ti(2) C(52) C(51) 140.6(6) 1_555 1_555 1_555 1_555 yes
S(3) C(27) C(28) C(29) 23(35) 1_555 1_555 1_555 1_555 yes
S(4) Ni Ti(1) C(17) 150.8(2) 1_555 1_555 1_555 1_555 yes
S(4) Ni Ti(1) C(18) 176.5(2) 1_555 1_555 1_555 1_555 yes
S(4) Ni Ti(1) C(19) -151.8(2) 1_555 1_555 1_555 1_555 yes
S(4) Ni Ti(1) C(20) -147.4(3) 1_555 1_555 1_555 1_555 yes
S(4) Ni Ti(1) C(21) 164.9(3) 1_555 1_555 1_555 1_555 yes
S(4) Ni Ti(1) C(22) 31.6(3) 1_555 1_555 1_555 1_555 yes
S(4) Ni Ti(1) C(23) -17.0(3) 1_555 1_555 1_555 1_555 yes
S(4) Ni Ti(1) C(24) -26.9(2) 1_555 1_555 1_555 1_555 yes
S(4) Ni Ti(1) C(25) -0.9(3) 1_555 1_555 1_555 1_555 yes
S(4) Ni Ti(1) C(26) 29.9(2) 1_555 1_555 1_555 1_555 yes
S(4) Ni Ti(2) C(43) -63.1(2) 1_555 1_555 1_555 1_555 yes
S(4) Ni Ti(2) C(44) -88.6(2) 1_555 1_555 1_555 1_555 yes
S(4) Ni Ti(2) C(45) -119.6(2) 1_555 1_555 1_555 1_555 yes
S(4) Ni Ti(2) C(46) -123.2(3) 1_555 1_555 1_555 1_555 yes
S(4) Ni Ti(2) C(47) -75.7(4) 1_555 1_555 1_555 1_555 yes
S(4) Ni Ti(2) C(48) 92.7(3) 1_555 1_555 1_555 1_555 yes
S(4) Ni Ti(2) C(49) 117.5(2) 1_555 1_555 1_555 1_555 yes
S(4) Ni Ti(2) C(50) 103.3(4) 1_555 1_555 1_555 1_555 yes
S(4) Ni Ti(2) C(51) 55.9(3) 1_555 1_555 1_555 1_555 yes
S(4) Ni Ti(2) C(52) 61.6(2) 1_555 1_555 1_555 1_555 yes
S(4) Ni S(1) C(1) 4.1(2) 1_555 1_555 1_555 1_555 yes
S(4) Ni S(2) C(9) 128.5(2) 1_555 1_555 1_555 1_555 yes
S(4) Ni S(3) C(27) 113.4(2) 1_555 1_555 1_555 1_555 yes
S(4) Ti(2) S(3) C(27) -101.5(3) 1_555 1_555 1_555 1_555 yes
S(4) Ti(2) C(43) C(44) -91.9(5) 1_555 1_555 1_555 1_555 yes
S(4) Ti(2) C(43) C(47) 152.1(6) 1_555 1_555 1_555 1_555 yes
S(4) Ti(2) C(44) C(43) 83.9(5) 1_555 1_555 1_555 1_555 yes
S(4) Ti(2) C(44) C(45) -162.3(5) 1_555 1_555 1_555 1_555 yes
S(4) Ti(2) C(45) C(44) 19.7(6) 1_555 1_555 1_555 1_555 yes
S(4) Ti(2) C(45) C(46) 137.7(5) 1_555 1_555 1_555 1_555 yes
S(4) Ti(2) C(46) C(45) -63.6(7) 1_555 1_555 1_555 1_555 yes
S(4) Ti(2) C(46) C(47) 50.4(7) 1_555 1_555 1_555 1_555 yes
S(4) Ti(2) C(47) C(43) -29.9(6) 1_555 1_555 1_555 1_555 yes
S(4) Ti(2) C(47) C(46) -146.1(5) 1_555 1_555 1_555 1_555 yes
S(4) Ti(2) C(48) C(49) -176.3(5) 1_555 1_555 1_555 1_555 yes
S(4) Ti(2) C(48) C(52) -62.1(6) 1_555 1_555 1_555 1_555 yes
S(4) Ti(2) C(49) C(48) 4.4(6) 1_555 1_555 1_555 1_555 yes
S(4) Ti(2) C(49) C(50) -111.7(6) 1_555 1_555 1_555 1_555 yes
S(4) Ti(2) C(50) C(49) 93.2(7) 1_555 1_555 1_555 1_555 yes
S(4) Ti(2) C(50) C(51) -21.7(7) 1_555 1_555 1_555 1_555 yes
S(4) Ti(2) C(51) C(50) 163.1(5) 1_555 1_555 1_555 1_555 yes
S(4) Ti(2) C(51) C(52) 48.9(6) 1_555 1_555 1_555 1_555 yes
S(4) Ti(2) C(52) C(48) 112.9(6) 1_555 1_555 1_555 1_555 yes
S(4) Ti(2) C(52) C(51) -128.5(6) 1_555 1_555 1_555 1_555 yes
S(4) C(35) C(36) C(37) -151(25) 1_555 1_555 1_555 1_555 yes
C(1) S(1) Ti(1) C(17) -175.9(3) 1_555 1_555 1_555 1_555 yes
C(1) S(1) Ti(1) C(18) -177.7(3) 1_555 1_555 1_555 1_555 yes
C(1) S(1) Ti(1) C(19) -147.1(3) 1_555 1_555 1_555 1_555 yes
C(1) S(1) Ti(1) C(20) -121.6(3) 1_555 1_555 1_555 1_555 yes
C(1) S(1) Ti(1) C(21) -133.8(4) 1_555 1_555 1_555 1_555 yes
C(1) S(1) Ti(1) C(22) -13.7(5) 1_555 1_555 1_555 1_555 yes
C(1) S(1) Ti(1) C(23) -38.9(3) 1_555 1_555 1_555 1_555 yes
C(1) S(1) Ti(1) C(24) -21.2(3) 1_555 1_555 1_555 1_555 yes
C(1) S(1) Ti(1) C(25) 12.5(3) 1_555 1_555 1_555 1_555 yes
C(1) S(1) Ti(1) C(26) 22.4(3) 1_555 1_555 1_555 1_555 yes
C(1) C(2) C(3) C(4) 149(22) 1_555 1_555 1_555 1_555 yes
C(1) C(2) C(3) C(8) -30(22) 1_555 1_555 1_555 1_555 yes
C(2) C(3) C(4) C(5) -179.6(7) 1_555 1_555 1_555 1_555 yes
C(2) C(3) C(8) C(7) 179.1(8) 1_555 1_555 1_555 1_555 yes
C(3) C(4) C(5) C(6) 0(1) 1_555 1_555 1_555 1_555 yes
C(3) C(8) C(7) C(6) 0(1) 1_555 1_555 1_555 1_555 yes
C(4) C(3) C(8) C(7) -1(1) 1_555 1_555 1_555 1_555 yes
C(4) C(5) C(6) C(7) -2(1) 1_555 1_555 1_555 1_555 yes
C(5) C(4) C(3) C(8) 0(1) 1_555 1_555 1_555 1_555 yes
C(5) C(6) C(7) C(8) 1(1) 1_555 1_555 1_555 1_555 yes
C(9) S(2) Ti(1) C(17) -25.5(3) 1_555 1_555 1_555 1_555 yes
C(9) S(2) Ti(1) C(18) 9.4(3) 1_555 1_555 1_555 1_555 yes
C(9) S(2) Ti(1) C(19) 21.3(3) 1_555 1_555 1_555 1_555 yes
C(9) S(2) Ti(1) C(20) -11.7(4) 1_555 1_555 1_555 1_555 yes
C(9) S(2) Ti(1) C(21) -40.7(3) 1_555 1_555 1_555 1_555 yes
C(9) S(2) Ti(1) C(22) -122.1(3) 1_555 1_555 1_555 1_555 yes
C(9) S(2) Ti(1) C(23) -137.6(4) 1_555 1_555 1_555 1_555 yes
C(9) S(2) Ti(1) C(24) -177.4(3) 1_555 1_555 1_555 1_555 yes
C(9) S(2) Ti(1) C(25) -177.6(3) 1_555 1_555 1_555 1_555 yes
C(9) S(2) Ti(1) C(26) -145.8(4) 1_555 1_555 1_555 1_555 yes
C(9) C(10) C(11) C(12) 153(9) 1_555 1_555 1_555 1_555 yes
C(9) C(10) C(11) C(16) -26(10) 1_555 1_555 1_555 1_555 yes
C(10) C(11) C(12) C(13) 177.5(8) 1_555 1_555 1_555 1_555 yes
C(10) C(11) C(16) C(15) -178.3(7) 1_555 1_555 1_555 1_555 yes
C(11) C(12) C(13) C(14) 1(1) 1_555 1_555 1_555 1_555 yes
C(11) C(16) C(15) C(14) 0(1) 1_555 1_555 1_555 1_555 yes
C(12) C(11) C(16) C(15) 1(1) 1_555 1_555 1_555 1_555 yes
C(12) C(13) C(14) C(15) 0(1) 1_555 1_555 1_555 1_555 yes
C(13) C(12) C(11) C(16) -2(1) 1_555 1_555 1_555 1_555 yes
C(13) C(14) C(15) C(16) -1(1) 1_555 1_555 1_555 1_555 yes
C(17) Ti(1) C(18) C(19) -115.9(6) 1_555 1_555 1_555 1_555 yes
C(17) Ti(1) C(19) C(18) 37.6(4) 1_555 1_555 1_555 1_555 yes
C(17) Ti(1) C(19) C(20) -78.8(5) 1_555 1_555 1_555 1_555 yes
C(17) Ti(1) C(20) C(19) 78.5(5) 1_555 1_555 1_555 1_555 yes
C(17) Ti(1) C(20) C(21) -36.5(4) 1_555 1_555 1_555 1_555 yes
C(17) Ti(1) C(21) C(20) 116.6(7) 1_555 1_555 1_555 1_555 yes
C(17) Ti(1) C(22) C(23) 119.4(5) 1_555 1_555 1_555 1_555 yes
C(17) Ti(1) C(22) C(26) -126.0(6) 1_555 1_555 1_555 1_555 yes
C(17) Ti(1) C(23) C(22) -69.2(6) 1_555 1_555 1_555 1_555 yes
C(17) Ti(1) C(23) C(24) 175.2(5) 1_555 1_555 1_555 1_555 yes
C(17) Ti(1) C(24) C(23) -8.0(8) 1_555 1_555 1_555 1_555 yes
C(17) Ti(1) C(24) C(25) -124.4(6) 1_555 1_555 1_555 1_555 yes
C(17) Ti(1) C(25) C(24) 112.9(7) 1_555 1_555 1_555 1_555 yes
C(17) Ti(1) C(25) C(26) -1.8(9) 1_555 1_555 1_555 1_555 yes
C(17) Ti(1) C(26) C(22) 63.0(6) 1_555 1_555 1_555 1_555 yes
C(17) Ti(1) C(26) C(25) 179.0(5) 1_555 1_555 1_555 1_555 yes
C(17) C(18) Ti(1) C(19) 115.9(6) 1_555 1_555 1_555 1_555 yes
C(17) C(18) Ti(1) C(20) 79.2(4) 1_555 1_555 1_555 1_555 yes
C(17) C(18) Ti(1) C(21) 37.7(4) 1_555 1_555 1_555 1_555 yes
C(17) C(18) Ti(1) C(22) 11.9(6) 1_555 1_555 1_555 1_555 yes
C(17) C(18) Ti(1) C(23) 59.4(6) 1_555 1_555 1_555 1_555 yes
C(17) C(18) Ti(1) C(24) 110.1(7) 1_555 1_555 1_555 1_555 yes
C(17) C(18) Ti(1) C(25) -120(1) 1_555 1_555 1_555 1_555 yes
C(17) C(18) Ti(1) C(26) -36.4(7) 1_555 1_555 1_555 1_555 yes
C(17) C(18) C(19) C(20) -0.8(8) 1_555 1_555 1_555 1_555 yes
C(17) C(21) Ti(1) C(18) -38.5(4) 1_555 1_555 1_555 1_555 yes
C(17) C(21) Ti(1) C(19) -79.4(5) 1_555 1_555 1_555 1_555 yes
C(17) C(21) Ti(1) C(20) -116.6(7) 1_555 1_555 1_555 1_555 yes
C(17) C(21) Ti(1) C(22) 122.2(5) 1_555 1_555 1_555 1_555 yes
C(17) C(21) Ti(1) C(23) 156.7(5) 1_555 1_555 1_555 1_555 yes
C(17) C(21) Ti(1) C(24) 167.8(5) 1_555 1_555 1_555 1_555 yes
C(17) C(21) Ti(1) C(25) 135.6(5) 1_555 1_555 1_555 1_555 yes
C(17) C(21) Ti(1) C(26) 107.5(5) 1_555 1_555 1_555 1_555 yes
C(17) C(21) C(20) C(19) -2.1(9) 1_555 1_555 1_555 1_555 yes
C(18) Ti(1) C(17) C(21) 114.2(6) 1_555 1_555 1_555 1_555 yes
C(18) Ti(1) C(19) C(20) -116.4(7) 1_555 1_555 1_555 1_555 yes
C(18) Ti(1) C(20) C(19) 36.7(4) 1_555 1_555 1_555 1_555 yes
C(18) Ti(1) C(20) C(21) -78.2(5) 1_555 1_555 1_555 1_555 yes
C(18) Ti(1) C(21) C(20) 78.1(5) 1_555 1_555 1_555 1_555 yes
C(18) Ti(1) C(22) C(23) 112.6(5) 1_555 1_555 1_555 1_555 yes
C(18) Ti(1) C(22) C(26) -132.8(5) 1_555 1_555 1_555 1_555 yes
C(18) Ti(1) C(23) C(22) -101.2(6) 1_555 1_555 1_555 1_555 yes
C(18) Ti(1) C(23) C(24) 143.2(5) 1_555 1_555 1_555 1_555 yes
C(18) Ti(1) C(24) C(23) -79.9(7) 1_555 1_555 1_555 1_555 yes
C(18) Ti(1) C(24) C(25) 163.7(5) 1_555 1_555 1_555 1_555 yes
C(18) Ti(1) C(25) C(24) -143(1) 1_555 1_555 1_555 1_555 yes
C(18) Ti(1) C(25) C(26) 101(1) 1_555 1_555 1_555 1_555 yes
C(18) Ti(1) C(26) C(22) 85.0(7) 1_555 1_555 1_555 1_555 yes
C(18) Ti(1) C(26) C(25) -159.0(4) 1_555 1_555 1_555 1_555 yes
C(18) C(17) Ti(1) C(19) -36.7(4) 1_555 1_555 1_555 1_555 yes
C(18) C(17) Ti(1) C(20) -77.2(4) 1_555 1_555 1_555 1_555 yes
C(18) C(17) Ti(1) C(21) -114.2(6) 1_555 1_555 1_555 1_555 yes
C(18) C(17) Ti(1) C(22) -171.1(5) 1_555 1_555 1_555 1_555 yes
C(18) C(17) Ti(1) C(23) -139.2(4) 1_555 1_555 1_555 1_555 yes
C(18) C(17) Ti(1) C(24) -134.5(5) 1_555 1_555 1_555 1_555 yes
C(18) C(17) Ti(1) C(25) 159.9(5) 1_555 1_555 1_555 1_555 yes
C(18) C(17) Ti(1) C(26) 158.8(4) 1_555 1_555 1_555 1_555 yes
C(18) C(17) C(21) C(20) 1.6(8) 1_555 1_555 1_555 1_555 yes
C(18) C(19) Ti(1) C(20) 116.4(7) 1_555 1_555 1_555 1_555 yes
C(18) C(19) Ti(1) C(21) 78.5(5) 1_555 1_555 1_555 1_555 yes
C(18) C(19) Ti(1) C(22) 107.1(5) 1_555 1_555 1_555 1_555 yes
C(18) C(19) Ti(1) C(23) 140.9(4) 1_555 1_555 1_555 1_555 yes
C(18) C(19) Ti(1) C(24) 177.1(4) 1_555 1_555 1_555 1_555 yes
C(18) C(19) Ti(1) C(25) -159.7(5) 1_555 1_555 1_555 1_555 yes
C(18) C(19) Ti(1) C(26) 103(1) 1_555 1_555 1_555 1_555 yes
C(18) C(19) C(20) C(21) 1.7(8) 1_555 1_555 1_555 1_555 yes
C(19) Ti(1) C(17) C(21) 77.5(5) 1_555 1_555 1_555 1_555 yes
C(19) Ti(1) C(20) C(21) -115.0(7) 1_555 1_555 1_555 1_555 yes
C(19) Ti(1) C(21) C(20) 37.2(4) 1_555 1_555 1_555 1_555 yes
C(19) Ti(1) C(22) C(23) 67.0(6) 1_555 1_555 1_555 1_555 yes
C(19) Ti(1) C(22) C(26) -178.4(6) 1_555 1_555 1_555 1_555 yes
C(19) Ti(1) C(23) C(22) -131.3(6) 1_555 1_555 1_555 1_555 yes
C(19) Ti(1) C(23) C(24) 113.1(5) 1_555 1_555 1_555 1_555 yes
C(19) Ti(1) C(24) C(23) -83.6(5) 1_555 1_555 1_555 1_555 yes
C(19) Ti(1) C(24) C(25) 160.0(5) 1_555 1_555 1_555 1_555 yes
C(19) Ti(1) C(25) C(24) -37.4(8) 1_555 1_555 1_555 1_555 yes
C(19) Ti(1) C(25) C(26) -152.1(6) 1_555 1_555 1_555 1_555 yes
C(19) Ti(1) C(26) C(22) 4(1) 1_555 1_555 1_555 1_555 yes
C(19) Ti(1) C(26) C(25) 120(1) 1_555 1_555 1_555 1_555 yes
C(19) C(18) Ti(1) C(20) -36.7(4) 1_555 1_555 1_555 1_555 yes
C(19) C(18) Ti(1) C(21) -78.2(5) 1_555 1_555 1_555 1_555 yes
C(19) C(18) Ti(1) C(22) -104.0(6) 1_555 1_555 1_555 1_555 yes
C(19) C(18) Ti(1) C(23) -56.5(6) 1_555 1_555 1_555 1_555 yes
C(19) C(18) Ti(1) C(24) -5.8(8) 1_555 1_555 1_555 1_555 yes
C(19) C(18) Ti(1) C(25) 123(1) 1_555 1_555 1_555 1_555 yes
C(19) C(18) Ti(1) C(26) -152.3(6) 1_555 1_555 1_555 1_555 yes
C(19) C(18) C(17) C(21) -0.5(8) 1_555 1_555 1_555 1_555 yes
C(19) C(20) Ti(1) C(21) 115.0(7) 1_555 1_555 1_555 1_555 yes
C(19) C(20) Ti(1) C(22) 172.9(5) 1_555 1_555 1_555 1_555 yes
C(19) C(20) Ti(1) C(23) -157.2(5) 1_555 1_555 1_555 1_555 yes
C(19) C(20) Ti(1) C(24) -130.3(5) 1_555 1_555 1_555 1_555 yes
C(19) C(20) Ti(1) C(25) -137.8(5) 1_555 1_555 1_555 1_555 yes
C(19) C(20) Ti(1) C(26) 175.6(5) 1_555 1_555 1_555 1_555 yes
C(20) Ti(1) C(17) C(21) 37.0(4) 1_555 1_555 1_555 1_555 yes
C(20) Ti(1) C(22) C(23) 61.7(6) 1_555 1_555 1_555 1_555 yes
C(20) Ti(1) C(22) C(26) 176.3(6) 1_555 1_555 1_555 1_555 yes
C(20) Ti(1) C(23) C(22) -117.8(6) 1_555 1_555 1_555 1_555 yes
C(20) Ti(1) C(23) C(24) 126.5(5) 1_555 1_555 1_555 1_555 yes
C(20) Ti(1) C(24) C(23) -54.0(5) 1_555 1_555 1_555 1_555 yes
C(20) Ti(1) C(24) C(25) -170.4(5) 1_555 1_555 1_555 1_555 yes
C(20) Ti(1) C(25) C(24) 13.2(7) 1_555 1_555 1_555 1_555 yes
C(20) Ti(1) C(25) C(26) -101.5(7) 1_555 1_555 1_555 1_555 yes
C(20) Ti(1) C(26) C(22) -4.9(7) 1_555 1_555 1_555 1_555 yes
C(20) Ti(1) C(26) C(25) 111.1(7) 1_555 1_555 1_555 1_555 yes
C(20) C(19) Ti(1) C(21) -37.9(4) 1_555 1_555 1_555 1_555 yes
C(20) C(19) Ti(1) C(22) -9.4(6) 1_555 1_555 1_555 1_555 yes
C(20) C(19) Ti(1) C(23) 24.4(6) 1_555 1_555 1_555 1_555 yes
C(20) C(19) Ti(1) C(24) 60.7(5) 1_555 1_555 1_555 1_555 yes
C(20) C(19) Ti(1) C(25) 83.8(7) 1_555 1_555 1_555 1_555 yes
C(20) C(19) Ti(1) C(26) -12(1) 1_555 1_555 1_555 1_555 yes
C(20) C(21) Ti(1) C(22) -121.2(5) 1_555 1_555 1_555 1_555 yes
C(20) C(21) Ti(1) C(23) -86.7(5) 1_555 1_555 1_555 1_555 yes
C(20) C(21) Ti(1) C(24) -75.6(5) 1_555 1_555 1_555 1_555 yes
C(20) C(21) Ti(1) C(25) -107.8(6) 1_555 1_555 1_555 1_555 yes
C(20) C(21) Ti(1) C(26) -135.9(5) 1_555 1_555 1_555 1_555 yes
C(21) Ti(1) C(22) C(23) 90.9(6) 1_555 1_555 1_555 1_555 yes
C(21) Ti(1) C(22) C(26) -154.5(6) 1_555 1_555 1_555 1_555 yes
C(21) Ti(1) C(23) C(22) -83.0(6) 1_555 1_555 1_555 1_555 yes
C(21) Ti(1) C(23) C(24) 161.3(5) 1_555 1_555 1_555 1_555 yes
C(21) Ti(1) C(24) C(23) -20.1(6) 1_555 1_555 1_555 1_555 yes
C(21) Ti(1) C(24) C(25) -136.5(5) 1_555 1_555 1_555 1_555 yes
C(21) Ti(1) C(25) C(24) 61.9(7) 1_555 1_555 1_555 1_555 yes
C(21) Ti(1) C(25) C(26) -52.8(8) 1_555 1_555 1_555 1_555 yes
C(21) Ti(1) C(26) C(22) 26.6(6) 1_555 1_555 1_555 1_555 yes
C(21) Ti(1) C(26) C(25) 142.6(6) 1_555 1_555 1_555 1_555 yes
C(21) C(17) Ti(1) C(22) -56.9(5) 1_555 1_555 1_555 1_555 yes
C(21) C(17) Ti(1) C(23) -25.0(5) 1_555 1_555 1_555 1_555 yes
C(21) C(17) Ti(1) C(24) -20.3(7) 1_555 1_555 1_555 1_555 yes
C(21) C(17) Ti(1) C(25) -85.9(7) 1_555 1_555 1_555 1_555 yes
C(21) C(17) Ti(1) C(26) -87.0(5) 1_555 1_555 1_555 1_555 yes
C(21) C(20) Ti(1) C(22) 57.9(5) 1_555 1_555 1_555 1_555 yes
C(21) C(20) Ti(1) C(23) 87.8(5) 1_555 1_555 1_555 1_555 yes
C(21) C(20) Ti(1) C(24) 114.7(5) 1_555 1_555 1_555 1_555 yes
C(21) C(20) Ti(1) C(25) 107.2(5) 1_555 1_555 1_555 1_555 yes
C(21) C(20) Ti(1) C(26) 60.6(6) 1_555 1_555 1_555 1_555 yes
C(22) Ti(1) C(23) C(24) -115.7(7) 1_555 1_555 1_555 1_555 yes
C(22) Ti(1) C(24) C(23) 37.5(5) 1_555 1_555 1_555 1_555 yes
C(22) Ti(1) C(24) C(25) -78.9(5) 1_555 1_555 1_555 1_555 yes
C(22) Ti(1) C(25) C(24) 77.7(5) 1_555 1_555 1_555 1_555 yes
C(22) Ti(1) C(25) C(26) -37.0(5) 1_555 1_555 1_555 1_555 yes
C(22) Ti(1) C(26) C(25) 116.0(7) 1_555 1_555 1_555 1_555 yes
C(22) C(23) Ti(1) C(24) 115.7(7) 1_555 1_555 1_555 1_555 yes
C(22) C(23) Ti(1) C(25) 78.8(5) 1_555 1_555 1_555 1_555 yes
C(22) C(23) Ti(1) C(26) 37.7(5) 1_555 1_555 1_555 1_555 yes
C(22) C(23) C(24) C(25) 0.5(9) 1_555 1_555 1_555 1_555 yes
C(22) C(26) Ti(1) C(23) -37.9(5) 1_555 1_555 1_555 1_555 yes
C(22) C(26) Ti(1) C(24) -78.5(5) 1_555 1_555 1_555 1_555 yes
C(22) C(26) Ti(1) C(25) -116.0(7) 1_555 1_555 1_555 1_555 yes
C(22) C(26) C(25) C(24) -2.5(9) 1_555 1_555 1_555 1_555 yes
C(23) Ti(1) C(22) C(26) 114.6(8) 1_555 1_555 1_555 1_555 yes
C(23) Ti(1) C(24) C(25) -116.4(7) 1_555 1_555 1_555 1_555 yes
C(23) Ti(1) C(25) C(24) 36.5(4) 1_555 1_555 1_555 1_555 yes
C(23) Ti(1) C(25) C(26) -78.2(5) 1_555 1_555 1_555 1_555 yes
C(23) Ti(1) C(26) C(25) 78.2(5) 1_555 1_555 1_555 1_555 yes
C(23) C(22) Ti(1) C(24) -36.8(5) 1_555 1_555 1_555 1_555 yes
C(23) C(22) Ti(1) C(25) -77.6(5) 1_555 1_555 1_555 1_555 yes
C(23) C(22) Ti(1) C(26) -114.6(8) 1_555 1_555 1_555 1_555 yes
C(23) C(22) C(26) C(25) 2.8(9) 1_555 1_555 1_555 1_555 yes
C(23) C(24) Ti(1) C(25) 116.4(7) 1_555 1_555 1_555 1_555 yes
C(23) C(24) Ti(1) C(26) 78.7(5) 1_555 1_555 1_555 1_555 yes
C(23) C(24) C(25) C(26) 1.2(9) 1_555 1_555 1_555 1_555 yes
C(24) Ti(1) C(22) C(26) 77.8(6) 1_555 1_555 1_555 1_555 yes
C(24) Ti(1) C(25) C(26) -114.7(7) 1_555 1_555 1_555 1_555 yes
C(24) Ti(1) C(26) C(25) 37.6(4) 1_555 1_555 1_555 1_555 yes
C(24) C(23) Ti(1) C(25) -36.8(4) 1_555 1_555 1_555 1_555 yes
C(24) C(23) Ti(1) C(26) -77.9(5) 1_555 1_555 1_555 1_555 yes
C(24) C(23) C(22) C(26) -2.1(9) 1_555 1_555 1_555 1_555 yes
C(24) C(25) Ti(1) C(26) 114.7(7) 1_555 1_555 1_555 1_555 yes
C(25) Ti(1) C(22) C(26) 36.9(5) 1_555 1_555 1_555 1_555 yes
C(25) C(24) Ti(1) C(26) -37.7(5) 1_555 1_555 1_555 1_555 yes
C(27) S(3) Ti(2) C(43) 173.3(3) 1_555 1_555 1_555 1_555 yes
C(27) S(3) Ti(2) C(44) 174.6(3) 1_555 1_555 1_555 1_555 yes
C(27) S(3) Ti(2) C(45) 143.0(4) 1_555 1_555 1_555 1_555 yes
C(27) S(3) Ti(2) C(46) 118.1(3) 1_555 1_555 1_555 1_555 yes
C(27) S(3) Ti(2) C(47) 132.3(4) 1_555 1_555 1_555 1_555 yes
C(27) S(3) Ti(2) C(48) -14.2(4) 1_555 1_555 1_555 1_555 yes
C(27) S(3) Ti(2) C(49) 20.3(4) 1_555 1_555 1_555 1_555 yes
C(27) S(3) Ti(2) C(50) 35.9(3) 1_555 1_555 1_555 1_555 yes
C(27) S(3) Ti(2) C(51) 5.6(5) 1_555 1_555 1_555 1_555 yes
C(27) S(3) Ti(2) C(52) -26.2(3) 1_555 1_555 1_555 1_555 yes
C(27) C(28) C(29) C(30) -3(29) 1_555 1_555 1_555 1_555 yes
C(27) C(28) C(29) C(34) 174(29) 1_555 1_555 1_555 1_555 yes
C(28) C(29) C(30) C(31) 177.6(7) 1_555 1_555 1_555 1_555 yes
C(28) C(29) C(34) C(33) -178.3(7) 1_555 1_555 1_555 1_555 yes
C(29) C(30) C(31) C(32) 1(1) 1_555 1_555 1_555 1_555 yes
C(29) C(34) C(33) C(32) 0(1) 1_555 1_555 1_555 1_555 yes
C(30) C(29) C(34) C(33) 0(1) 1_555 1_555 1_555 1_555 yes
C(30) C(31) C(32) C(33) 0(1) 1_555 1_555 1_555 1_555 yes
C(31) C(30) C(29) C(34) 0(1) 1_555 1_555 1_555 1_555 yes
C(31) C(32) C(33) C(34) 0(1) 1_555 1_555 1_555 1_555 yes
C(35) S(4) Ti(2) C(43) 18.6(3) 1_555 1_555 1_555 1_555 yes
C(35) S(4) Ti(2) C(44) -15.9(3) 1_555 1_555 1_555 1_555 yes
C(35) S(4) Ti(2) C(45) -26.8(3) 1_555 1_555 1_555 1_555 yes
C(35) S(4) Ti(2) C(46) 7.3(5) 1_555 1_555 1_555 1_555 yes
C(35) S(4) Ti(2) C(47) 35.1(3) 1_555 1_555 1_555 1_555 yes
C(35) S(4) Ti(2) C(48) 174.5(3) 1_555 1_555 1_555 1_555 yes
C(35) S(4) Ti(2) C(49) 172.1(3) 1_555 1_555 1_555 1_555 yes
C(35) S(4) Ti(2) C(50) 130.2(4) 1_555 1_555 1_555 1_555 yes
C(35) S(4) Ti(2) C(51) 118.1(3) 1_555 1_555 1_555 1_555 yes
C(35) S(4) Ti(2) C(52) 144.1(4) 1_555 1_555 1_555 1_555 yes
C(35) C(36) C(37) C(38) 86(30) 1_555 1_555 1_555 1_555 yes
C(35) C(36) C(37) C(42) -93(30) 1_555 1_555 1_555 1_555 yes
C(36) C(37) C(38) C(39) -179.3(9) 1_555 1_555 1_555 1_555 yes
C(36) C(37) C(42) C(41) 178.8(7) 1_555 1_555 1_555 1_555 yes
C(37) C(38) C(39) C(40) 0(1) 1_555 1_555 1_555 1_555 yes
C(37) C(42) C(41) C(40) 1(1) 1_555 1_555 1_555 1_555 yes
C(38) C(37) C(42) C(41) -1(1) 1_555 1_555 1_555 1_555 yes
C(38) C(39) C(40) C(41) 0(2) 1_555 1_555 1_555 1_555 yes
C(39) C(38) C(37) C(42) 1(1) 1_555 1_555 1_555 1_555 yes
C(39) C(40) C(41) C(42) -1(2) 1_555 1_555 1_555 1_555 yes
C(43) Ti(2) C(44) C(45) 113.8(7) 1_555 1_555 1_555 1_555 yes
C(43) Ti(2) C(45) C(44) -38.5(4) 1_555 1_555 1_555 1_555 yes
C(43) Ti(2) C(45) C(46) 79.5(5) 1_555 1_555 1_555 1_555 yes
C(43) Ti(2) C(46) C(45) -77.1(5) 1_555 1_555 1_555 1_555 yes
C(43) Ti(2) C(46) C(47) 37.0(4) 1_555 1_555 1_555 1_555 yes
C(43) Ti(2) C(47) C(46) -116.1(7) 1_555 1_555 1_555 1_555 yes
C(43) Ti(2) C(48) C(49) -109.0(8) 1_555 1_555 1_555 1_555 yes
C(43) Ti(2) C(48) C(52) 5(1) 1_555 1_555 1_555 1_555 yes
C(43) Ti(2) C(49) C(48) 133.1(7) 1_555 1_555 1_555 1_555 yes
C(43) Ti(2) C(49) C(50) 16.9(9) 1_555 1_555 1_555 1_555 yes
C(43) Ti(2) C(50) C(49) -169.7(6) 1_555 1_555 1_555 1_555 yes
C(43) Ti(2) C(50) C(51) 75.4(6) 1_555 1_555 1_555 1_555 yes
C(43) Ti(2) C(51) C(50) -114.2(5) 1_555 1_555 1_555 1_555 yes
C(43) Ti(2) C(51) C(52) 131.6(6) 1_555 1_555 1_555 1_555 yes
C(43) Ti(2) C(52) C(48) -177.4(5) 1_555 1_555 1_555 1_555 yes
C(43) Ti(2) C(52) C(51) -58.8(6) 1_555 1_555 1_555 1_555 yes
C(43) C(44) Ti(2) C(45) -113.8(7) 1_555 1_555 1_555 1_555 yes
C(43) C(44) Ti(2) C(46) -77.8(5) 1_555 1_555 1_555 1_555 yes
C(43) C(44) Ti(2) C(47) -36.9(5) 1_555 1_555 1_555 1_555 yes
C(43) C(44) Ti(2) C(48) 138(1) 1_555 1_555 1_555 1_555 yes
C(43) C(44) Ti(2) C(49) -110.8(7) 1_555 1_555 1_555 1_555 yes
C(43) C(44) Ti(2) C(50) -57.7(7) 1_555 1_555 1_555 1_555 yes
C(43) C(44) Ti(2) C(51) -8.5(7) 1_555 1_555 1_555 1_555 yes
C(43) C(44) Ti(2) C(52) 42.4(8) 1_555 1_555 1_555 1_555 yes
C(43) C(44) C(45) C(46) 4.0(8) 1_555 1_555 1_555 1_555 yes
C(43) C(47) Ti(2) C(44) 37.2(5) 1_555 1_555 1_555 1_555 yes
C(43) C(47) Ti(2) C(45) 78.1(5) 1_555 1_555 1_555 1_555 yes
C(43) C(47) Ti(2) C(46) 116.1(7) 1_555 1_555 1_555 1_555 yes
C(43) C(47) Ti(2) C(48) -141.4(6) 1_555 1_555 1_555 1_555 yes
C(43) C(47) Ti(2) C(49) -171.6(6) 1_555 1_555 1_555 1_555 yes
C(43) C(47) Ti(2) C(50) -157.4(6) 1_555 1_555 1_555 1_555 yes
C(43) C(47) Ti(2) C(51) -122.6(6) 1_555 1_555 1_555 1_555 yes
C(43) C(47) Ti(2) C(52) -110.8(6) 1_555 1_555 1_555 1_555 yes
C(43) C(47) C(46) C(45) 2.5(9) 1_555 1_555 1_555 1_555 yes
C(44) Ti(2) C(43) C(47) -116.0(7) 1_555 1_555 1_555 1_555 yes
C(44) Ti(2) C(45) C(46) 118.0(7) 1_555 1_555 1_555 1_555 yes
C(44) Ti(2) C(46) C(45) -35.8(4) 1_555 1_555 1_555 1_555 yes
C(44) Ti(2) C(46) C(47) 78.3(5) 1_555 1_555 1_555 1_555 yes
C(44) Ti(2) C(47) C(46) -78.9(5) 1_555 1_555 1_555 1_555 yes
C(44) Ti(2) C(48) C(49) 129(1) 1_555 1_555 1_555 1_555 yes
C(44) Ti(2) C(48) C(52) -116(1) 1_555 1_555 1_555 1_555 yes
C(44) Ti(2) C(49) C(48) -158.3(6) 1_555 1_555 1_555 1_555 yes
C(44) Ti(2) C(49) C(50) 85.6(8) 1_555 1_555 1_555 1_555 yes
C(44) Ti(2) C(50) C(49) -138.8(6) 1_555 1_555 1_555 1_555 yes
C(44) Ti(2) C(50) C(51) 106.4(6) 1_555 1_555 1_555 1_555 yes
C(44) Ti(2) C(51) C(50) -109.4(6) 1_555 1_555 1_555 1_555 yes
C(44) Ti(2) C(51) C(52) 136.5(5) 1_555 1_555 1_555 1_555 yes
C(44) Ti(2) C(52) C(48) 156.3(5) 1_555 1_555 1_555 1_555 yes
C(44) Ti(2) C(52) C(51) -85.1(7) 1_555 1_555 1_555 1_555 yes
C(44) C(43) Ti(2) C(45) 37.9(4) 1_555 1_555 1_555 1_555 yes
C(44) C(43) Ti(2) C(46) 79.1(5) 1_555 1_555 1_555 1_555 yes
C(44) C(43) Ti(2) C(47) 116.0(7) 1_555 1_555 1_555 1_555 yes
C(44) C(43) Ti(2) C(48) -160.5(6) 1_555 1_555 1_555 1_555 yes
C(44) C(43) Ti(2) C(49) 129.9(6) 1_555 1_555 1_555 1_555 yes
C(44) C(43) Ti(2) C(50) 140.1(5) 1_555 1_555 1_555 1_555 yes
C(44) C(43) Ti(2) C(51) 173.8(5) 1_555 1_555 1_555 1_555 yes
C(44) C(43) Ti(2) C(52) -157.2(5) 1_555 1_555 1_555 1_555 yes
C(44) C(43) C(47) C(46) -0.1(8) 1_555 1_555 1_555 1_555 yes
C(44) C(45) Ti(2) C(46) -118.0(7) 1_555 1_555 1_555 1_555 yes
C(44) C(45) Ti(2) C(47) -79.9(5) 1_555 1_555 1_555 1_555 yes
C(44) C(45) Ti(2) C(48) 156.5(5) 1_555 1_555 1_555 1_555 yes
C(44) C(45) Ti(2) C(49) -178.4(5) 1_555 1_555 1_555 1_555 yes
C(44) C(45) Ti(2) C(50) -141.0(5) 1_555 1_555 1_555 1_555 yes
C(44) C(45) Ti(2) C(51) -108.5(6) 1_555 1_555 1_555 1_555 yes
C(44) C(45) Ti(2) C(52) -118(1) 1_555 1_555 1_555 1_555 yes
C(44) C(45) C(46) C(47) -4.0(8) 1_555 1_555 1_555 1_555 yes
C(45) Ti(2) C(43) C(47) -78.1(5) 1_555 1_555 1_555 1_555 yes
C(45) Ti(2) C(46) C(47) 114.1(7) 1_555 1_555 1_555 1_555 yes
C(45) Ti(2) C(47) C(46) -38.1(5) 1_555 1_555 1_555 1_555 yes
C(45) Ti(2) C(48) C(49) 41.5(8) 1_555 1_555 1_555 1_555 yes
C(45) Ti(2) C(48) C(52) 155.7(6) 1_555 1_555 1_555 1_555 yes
C(45) Ti(2) C(49) C(48) -156.4(5) 1_555 1_555 1_555 1_555 yes
C(45) Ti(2) C(49) C(50) 87.5(6) 1_555 1_555 1_555 1_555 yes
C(45) Ti(2) C(50) C(49) -108.9(6) 1_555 1_555 1_555 1_555 yes
C(45) Ti(2) C(50) C(51) 136.2(5) 1_555 1_555 1_555 1_555 yes
C(45) Ti(2) C(51) C(50) -61.8(6) 1_555 1_555 1_555 1_555 yes
C(45) Ti(2) C(51) C(52) -176.0(6) 1_555 1_555 1_555 1_555 yes
C(45) Ti(2) C(52) C(48) -105(1) 1_555 1_555 1_555 1_555 yes
C(45) Ti(2) C(52) C(51) 13(1) 1_555 1_555 1_555 1_555 yes
C(45) C(44) Ti(2) C(46) 36.0(5) 1_555 1_555 1_555 1_555 yes
C(45) C(44) Ti(2) C(47) 76.9(5) 1_555 1_555 1_555 1_555 yes
C(45) C(44) Ti(2) C(48) -107(1) 1_555 1_555 1_555 1_555 yes
C(45) C(44) Ti(2) C(49) 3.0(9) 1_555 1_555 1_555 1_555 yes
C(45) C(44) Ti(2) C(50) 56.2(7) 1_555 1_555 1_555 1_555 yes
C(45) C(44) Ti(2) C(51) 105.3(7) 1_555 1_555 1_555 1_555 yes
C(45) C(44) Ti(2) C(52) 156.2(6) 1_555 1_555 1_555 1_555 yes
C(45) C(44) C(43) C(47) -2.4(8) 1_555 1_555 1_555 1_555 yes
C(45) C(46) Ti(2) C(47) -114.1(7) 1_555 1_555 1_555 1_555 yes
C(45) C(46) Ti(2) C(48) 133.8(5) 1_555 1_555 1_555 1_555 yes
C(45) C(46) Ti(2) C(49) 129.3(5) 1_555 1_555 1_555 1_555 yes
C(45) C(46) Ti(2) C(50) 158.4(6) 1_555 1_555 1_555 1_555 yes
C(45) C(46) Ti(2) C(51) -173.0(5) 1_555 1_555 1_555 1_555 yes
C(45) C(46) Ti(2) C(52) 179.8(6) 1_555 1_555 1_555 1_555 yes
C(46) Ti(2) C(43) C(47) -36.9(5) 1_555 1_555 1_555 1_555 yes
C(46) Ti(2) C(48) C(49) -7.9(7) 1_555 1_555 1_555 1_555 yes
C(46) Ti(2) C(48) C(52) 106.3(7) 1_555 1_555 1_555 1_555 yes
C(46) Ti(2) C(49) C(48) 174.1(5) 1_555 1_555 1_555 1_555 yes
C(46) Ti(2) C(49) C(50) 58.0(6) 1_555 1_555 1_555 1_555 yes
C(46) Ti(2) C(50) C(49) -121.7(6) 1_555 1_555 1_555 1_555 yes
C(46) Ti(2) C(50) C(51) 123.4(6) 1_555 1_555 1_555 1_555 yes
C(46) Ti(2) C(51) C(50) -56.5(6) 1_555 1_555 1_555 1_555 yes
C(46) Ti(2) C(51) C(52) -170.6(6) 1_555 1_555 1_555 1_555 yes
C(46) Ti(2) C(52) C(48) -105.8(7) 1_555 1_555 1_555 1_555 yes
C(46) Ti(2) C(52) C(51) 12.7(8) 1_555 1_555 1_555 1_555 yes
C(46) C(45) Ti(2) C(47) 38.1(4) 1_555 1_555 1_555 1_555 yes
C(46) C(45) Ti(2) C(48) -85.5(7) 1_555 1_555 1_555 1_555 yes
C(46) C(45) Ti(2) C(49) -60.4(6) 1_555 1_555 1_555 1_555 yes
C(46) C(45) Ti(2) C(50) -23.0(6) 1_555 1_555 1_555 1_555 yes
C(46) C(45) Ti(2) C(51) 9.5(7) 1_555 1_555 1_555 1_555 yes
C(46) C(45) Ti(2) C(52) 0(1) 1_555 1_555 1_555 1_555 yes
C(46) C(47) Ti(2) C(48) 102.5(7) 1_555 1_555 1_555 1_555 yes
C(46) C(47) Ti(2) C(49) 72.3(6) 1_555 1_555 1_555 1_555 yes
C(46) C(47) Ti(2) C(50) 86.5(6) 1_555 1_555 1_555 1_555 yes
C(46) C(47) Ti(2) C(51) 121.3(6) 1_555 1_555 1_555 1_555 yes
C(46) C(47) Ti(2) C(52) 133.1(5) 1_555 1_555 1_555 1_555 yes
C(47) Ti(2) C(48) C(49) -56.0(8) 1_555 1_555 1_555 1_555 yes
C(47) Ti(2) C(48) C(52) 58.2(8) 1_555 1_555 1_555 1_555 yes
C(47) Ti(2) C(49) C(48) 141.4(5) 1_555 1_555 1_555 1_555 yes
C(47) Ti(2) C(49) C(50) 25.3(6) 1_555 1_555 1_555 1_555 yes
C(47) Ti(2) C(50) C(49) -156.3(6) 1_555 1_555 1_555 1_555 yes
C(47) Ti(2) C(50) C(51) 88.8(6) 1_555 1_555 1_555 1_555 yes
C(47) Ti(2) C(51) C(50) -85.5(6) 1_555 1_555 1_555 1_555 yes
C(47) Ti(2) C(51) C(52) 160.4(6) 1_555 1_555 1_555 1_555 yes
C(47) Ti(2) C(52) C(48) -139.8(6) 1_555 1_555 1_555 1_555 yes
C(47) Ti(2) C(52) C(51) -21.2(7) 1_555 1_555 1_555 1_555 yes
C(47) C(43) Ti(2) C(48) 83.5(8) 1_555 1_555 1_555 1_555 yes
C(47) C(43) Ti(2) C(49) 13.9(9) 1_555 1_555 1_555 1_555 yes
C(47) C(43) Ti(2) C(50) 24.1(6) 1_555 1_555 1_555 1_555 yes
C(47) C(43) Ti(2) C(51) 57.8(6) 1_555 1_555 1_555 1_555 yes
C(47) C(43) Ti(2) C(52) 86.8(6) 1_555 1_555 1_555 1_555 yes
C(47) C(46) Ti(2) C(48) -112.1(5) 1_555 1_555 1_555 1_555 yes
C(47) C(46) Ti(2) C(49) -116.6(5) 1_555 1_555 1_555 1_555 yes
C(47) C(46) Ti(2) C(50) -87.5(6) 1_555 1_555 1_555 1_555 yes
C(47) C(46) Ti(2) C(51) -59.0(6) 1_555 1_555 1_555 1_555 yes
C(47) C(46) Ti(2) C(52) -66.1(6) 1_555 1_555 1_555 1_555 yes
C(48) Ti(2) C(49) C(50) -116.1(7) 1_555 1_555 1_555 1_555 yes
C(48) Ti(2) C(50) C(49) 36.9(5) 1_555 1_555 1_555 1_555 yes
C(48) Ti(2) C(50) C(51) -77.9(5) 1_555 1_555 1_555 1_555 yes
C(48) Ti(2) C(51) C(50) 78.9(5) 1_555 1_555 1_555 1_555 yes
C(48) Ti(2) C(51) C(52) -35.2(5) 1_555 1_555 1_555 1_555 yes
C(48) Ti(2) C(52) C(51) 118.5(8) 1_555 1_555 1_555 1_555 yes
C(48) C(49) Ti(2) C(50) 116.1(7) 1_555 1_555 1_555 1_555 yes
C(48) C(49) Ti(2) C(51) 78.4(5) 1_555 1_555 1_555 1_555 yes
C(48) C(49) Ti(2) C(52) 37.4(5) 1_555 1_555 1_555 1_555 yes
C(48) C(49) C(50) C(51) -1.2(8) 1_555 1_555 1_555 1_555 yes
C(48) C(52) Ti(2) C(49) -38.4(5) 1_555 1_555 1_555 1_555 yes
C(48) C(52) Ti(2) C(50) -80.2(5) 1_555 1_555 1_555 1_555 yes
C(48) C(52) Ti(2) C(51) -118.5(8) 1_555 1_555 1_555 1_555 yes
C(48) C(52) C(51) C(50) -3.9(8) 1_555 1_555 1_555 1_555 yes
C(49) Ti(2) C(48) C(52) 114.2(7) 1_555 1_555 1_555 1_555 yes
C(49) Ti(2) C(50) C(51) -114.9(7) 1_555 1_555 1_555 1_555 yes
C(49) Ti(2) C(51) C(50) 37.7(5) 1_555 1_555 1_555 1_555 yes
C(49) Ti(2) C(51) C(52) -76.4(5) 1_555 1_555 1_555 1_555 yes
C(49) Ti(2) C(52) C(51) 80.1(5) 1_555 1_555 1_555 1_555 yes
C(49) C(48) Ti(2) C(50) -37.1(5) 1_555 1_555 1_555 1_555 yes
C(49) C(48) Ti(2) C(51) -78.4(5) 1_555 1_555 1_555 1_555 yes
C(49) C(48) Ti(2) C(52) -114.2(7) 1_555 1_555 1_555 1_555 yes
C(49) C(48) C(52) C(51) 3.1(8) 1_555 1_555 1_555 1_555 yes
C(49) C(50) Ti(2) C(51) 114.9(7) 1_555 1_555 1_555 1_555 yes
C(49) C(50) Ti(2) C(52) 77.1(5) 1_555 1_555 1_555 1_555 yes
C(49) C(50) C(51) C(52) 3.0(8) 1_555 1_555 1_555 1_555 yes
C(50) Ti(2) C(48) C(52) 77.1(5) 1_555 1_555 1_555 1_555 yes
C(50) Ti(2) C(51) C(52) -114.1(7) 1_555 1_555 1_555 1_555 yes
C(50) Ti(2) C(52) C(51) 38.3(5) 1_555 1_555 1_555 1_555 yes
C(50) C(49) Ti(2) C(51) -37.7(5) 1_555 1_555 1_555 1_555 yes
C(50) C(49) Ti(2) C(52) -78.7(5) 1_555 1_555 1_555 1_555 yes
C(50) C(49) C(48) C(52) -1.2(8) 1_555 1_555 1_555 1_555 yes
C(50) C(51) Ti(2) C(52) 114.1(7) 1_555 1_555 1_555 1_555 yes
C(51) Ti(2) C(48) C(52) 35.8(5) 1_555 1_555 1_555 1_555 yes
C(51) C(50) Ti(2) C(52) -37.8(5) 1_555 1_555 1_555 1_555 yes
C(53) C(54) C(55) C(56) -2(1) 1_555 1_555 1_555 1_555 yes
C(53) C(58) C(57) C(56) -4(1) 1_555 1_555 1_555 1_555 yes
C(54) C(53) C(58) C(57) 5(1) 1_555 1_555 1_555 1_555 yes
C(54) C(55) C(56) C(57) 3(1) 1_555 1_555 1_555 1_555 yes
C(54) C(55) C(56) C(59) -176(1) 1_555 1_555 1_555 1_555 yes
C(55) C(54) C(53) C(58) -1(1) 1_555 1_555 1_555 1_555 yes
C(55) C(56) C(57) C(58) 0(1) 1_555 1_555 1_555 1_555 yes
C(58) C(57) C(56) C(59) -179(1) 1_555 1_555 1_555 1_555 yes
C(60) C(61) C(62) C(63) -174(1) 1_555 1_555 1_555 1_555 yes
C(60) C(61) C(66) C(65) 172(1) 1_555 1_555 1_555 1_555 yes
C(61) C(62) C(63) C(64) 0(2) 1_555 1_555 1_555 1_555 yes
C(61) C(66) C(65) C(64) 1(2) 1_555 1_555 1_555 1_555 yes
C(62) C(61) C(66) C(65) 3(2) 1_555 1_555 1_555 1_555 yes
C(62) C(63) C(64) C(65) 6(3) 1_555 1_555 1_555 1_555 yes
C(63) C(62) C(61) C(66) -4(1) 1_555 1_555 1_555 1_555 yes
C(63) C(64) C(65) C(66) -6(2) 1_555 1_555 1_555 1_555 yes
